data_7120869
loop_
_publ_author_name
'Geitner, Felix'
'F\"assler, Thomas F'

_publ_section_title
;
 Low Oxidation State Silicon Clusters -- Synthesis and Structure of
 [NHCDippCu(\h4-Si9)]3-
;
_journal_name_full 'Chemical Communications'
_journal_paper_doi 10.1039/C7CC07995H
_journal_year 2017
_chemical_formula_moiety
;
2(C27 H36 Cu N2 Si9), 3(C18 H36 K0.96 N2 O6 Rb0.05), 26(H3 N), 3 (K0.30 Rb2.70)
;
_chemical_formula_sum 'C108 H258 Cu2 K3.15 N36 O18 Rb2.85 Si18'
_chemical_formula_weight 3348.94
_chemical_properties_physical Air-sensitive,Moisture-sensitive
_space_group_crystal_system triclinic
_space_group_IT_number 2
_space_group_name_Hall '-P 1'
_space_group_name_H-M_alt 'P -1'
_symmetry_space_group_name_Hall '-P 1'
_symmetry_space_group_name_H-M 'P -1'
_atom_sites_solution_hydrogens mixed
_atom_sites_solution_primary direct
_atom_sites_solution_secondary difmap
_audit_creation_method SHELXL-2014/7
_audit_update_record
;
2017-08-03 deposited with the CCDC.
2017-11-13 downloaded from the CCDC.
;
_cell_angle_alpha 86.8990(10)
_cell_angle_beta 81.149(2)
_cell_angle_gamma 65.729(2)
_cell_formula_units_Z 2
_cell_length_a 17.1296(3)
_cell_length_b 18.1554(3)
_cell_length_c 30.7960(5)
_cell_measurement_reflns_used 35621
_cell_measurement_temperature 120(2)
_cell_measurement_theta_max 29.0463
_cell_measurement_theta_min 2.9170
_cell_volume 8626.4(3)
_computing_cell_refinement
; 
 CrysAlis RED, Oxford Diffraction Ltd., Version 1.171.33.34d 
;
_computing_data_collection
;
CrysAlis CCD, Oxford Diffraction Ltd., Version 1.171.33.34d 
;
_computing_data_reduction
; 
 CrysAlis RED, Oxford Diffraction Ltd., Version 1.171.33.34d 
;
_computing_molecular_graphics 'DIAMOND 3.2k'
_computing_structure_refinement SHELXL-2014/7
_computing_structure_solution SHELXS-97
_diffrn_ambient_temperature 120(2)
_diffrn_detector_area_resol_mean 16.0238
_diffrn_measured_fraction_theta_full 0.998
_diffrn_measured_fraction_theta_max 0.998
_diffrn_measurement_device_type 'Oxford Xcalibur 3'
_diffrn_measurement_method '\w and \p scans'
_diffrn_radiation_monochromator graphite
_diffrn_radiation_source 'Enhance (Mo) X-ray Source'
_diffrn_radiation_type MoK\a
_diffrn_radiation_wavelength 0.71073
_diffrn_reflns_av_R_equivalents 0.0943
_diffrn_reflns_av_unetI/netI 0.1597
_diffrn_reflns_Laue_measured_fraction_full 0.998
_diffrn_reflns_Laue_measured_fraction_max 0.998
_diffrn_reflns_limit_h_max 21
_diffrn_reflns_limit_h_min -21
_diffrn_reflns_limit_k_max 22
_diffrn_reflns_limit_k_min -22
_diffrn_reflns_limit_l_max 37
_diffrn_reflns_limit_l_min -37
_diffrn_reflns_number 205952
_diffrn_reflns_point_group_measured_fraction_full 0.998
_diffrn_reflns_point_group_measured_fraction_max 0.998
_diffrn_reflns_theta_full 25.242
_diffrn_reflns_theta_max 26.000
_diffrn_reflns_theta_min 2.918
_exptl_absorpt_coefficient_mu 1.308
_exptl_absorpt_correction_T_max 1.00000
_exptl_absorpt_correction_T_min 0.87454
_exptl_absorpt_correction_type multi-scan
_exptl_absorpt_process_details
;
 CrysAlis RED, Oxford Diffraction Ltd., Version 1.171.33.34d 

 Empirical absorption correction using spherical harmonics,
 implemented in SCALE3 ABSPACK scaling algorithm.
;
_exptl_crystal_colour red
_exptl_crystal_density_diffrn 1.289
_exptl_crystal_description block
_exptl_crystal_F_000 3555
_exptl_crystal_recrystallization_method 'Re-crystallisation from solvent: ammonia'
_exptl_crystal_size_max 0.35
_exptl_crystal_size_mid 0.3
_exptl_crystal_size_min 0.15
_refine_diff_density_max 1.378
_refine_diff_density_min -0.775
_refine_diff_density_rms 0.078
_refine_ls_extinction_method none
_refine_ls_goodness_of_fit_ref 0.823
_refine_ls_hydrogen_treatment constr
_refine_ls_matrix_type full
_refine_ls_number_parameters 1726
_refine_ls_number_reflns 33838
_refine_ls_number_restraints 61
_refine_ls_restrained_S_all 0.851
_refine_ls_R_factor_all 0.1068
_refine_ls_R_factor_gt 0.0443
_refine_ls_shift/su_max 0.001
_refine_ls_shift/su_mean 0.000
_refine_ls_structure_factor_coef Fsqd
_refine_ls_weighting_details 'w=1/[\s^2^(Fo^2^)+(0.0483P)^2^] where P=(Fo^2^+2Fc^2^)/3'
_refine_ls_weighting_scheme calc
_refine_ls_wR_factor_gt 0.0967
_refine_ls_wR_factor_ref 0.1074
_reflns_number_gt 16153
_reflns_number_total 33838
_reflns_threshold_expression 'I > 2\s(I)'
_cod_data_source_file c7cc07995h2.cif
_cod_data_source_block FSG-331
_cod_original_cell_volume 8626.5(3)
_cod_database_code 7120869
_shelx_shelxl_version_number 2014/7
_shelx_space_group_comment
;
The symmetry employed for this shelxl refinement is uniquely defined
by the following loop, which should always be used as a source of
symmetry information in preference to the above space-group names.
They are only intended as comments.
;

loop_
_space_group_symop_operation_xyz
'x, y, z'
'-x, -y, -z'

loop_
_atom_site_label
_atom_site_type_symbol
_atom_site_fract_x
_atom_site_fract_y
_atom_site_fract_z
_atom_site_U_iso_or_equiv
_atom_site_adp_type
_atom_site_occupancy
_atom_site_site_symmetry_order
_atom_site_calc_flag
_atom_site_refinement_flags_posn
_atom_site_refinement_flags_adp
_atom_site_refinement_flags_occupancy
Si1 Si 0.41509(8) 0.79323(8) 0.18391(4) 0.0297(3) Uani 1 1 d . . .
Si2 Si 0.30545(8) 0.90840(7) 0.22555(4) 0.0261(3) Uani 1 1 d . . .
Si3 Si 0.47321(8) 0.87778(7) 0.21516(4) 0.0271(3) Uani 1 1 d . . .
Si4 Si 0.50156(8) 0.72891(7) 0.24127(4) 0.0277(3) Uani 1 1 d . . .
Si5 Si 0.33796(8) 0.75971(7) 0.25083(4) 0.0269(3) Uani 1 1 d . . .
Si6 Si 0.37059(8) 0.95379(7) 0.27687(4) 0.0240(3) Uani 1 1 d . . .
Si7 Si 0.50749(7) 0.83005(7) 0.28738(4) 0.0244(3) Uani 1 1 d . . .
Si8 Si 0.41417(8) 0.74790(7) 0.31241(4) 0.0241(3) Uani 1 1 d . . .
Si9 Si 0.27706(7) 0.87367(7) 0.30155(4) 0.0242(3) Uani 1 1 d . . .
Cu1 Cu 0.38364(3) 0.87733(3) 0.34443(2) 0.02458(14) Uani 1 1 d . . .
N1 N 0.3156(2) 0.97953(19) 0.42491(11) 0.0224(8) Uani 1 1 d . . .
C1 C 0.3750(2) 0.9111(2) 0.40399(13) 0.0193(10) Uani 1 1 d . . .
N2 N 0.4287(2) 0.87468(18) 0.43454(11) 0.0187(8) Uani 1 1 d . . .
C2 C 0.4030(3) 0.9203(2) 0.47297(14) 0.0275(11) Uani 1 1 d . . .
H2 H 0.4305 0.9077 0.4986 0.033 Uiso 1 1 calc R U .
C3 C 0.3318(3) 0.9854(3) 0.46681(14) 0.0262(11) Uani 1 1 d . . .
H3 H 0.2985 1.0278 0.4874 0.031 Uiso 1 1 calc R U .
C101 C 0.2375(2) 1.0338(2) 0.40766(13) 0.0218(10) Uani 1 1 d . . .
C102 C 0.1663(3) 1.0141(2) 0.41622(14) 0.0248(10) Uani 1 1 d . . .
C103 C 0.0899(3) 1.0677(3) 0.40134(15) 0.0363(12) Uani 1 1 d . . .
H103 H 0.0395 1.0569 0.4070 0.044 Uiso 1 1 calc R U .
C104 C 0.0870(3) 1.1357(3) 0.37857(15) 0.0361(12) Uani 1 1 d . . .
H104 H 0.0350 1.1711 0.3683 0.043 Uiso 1 1 calc R U .
C105 C 0.1588(3) 1.1530(3) 0.37057(15) 0.0340(12) Uani 1 1 d . . .
H105 H 0.1553 1.2007 0.3551 0.041 Uiso 1 1 calc R U .
C106 C 0.2373(3) 1.1020(2) 0.38477(14) 0.0256(10) Uani 1 1 d . . .
C107 C 0.1680(3) 0.9392(3) 0.44138(15) 0.0356(12) Uani 1 1 d . . .
H107 H 0.2299 0.9004 0.4405 0.043 Uiso 1 1 calc R U .
C108 C 0.1217(3) 0.8971(3) 0.42140(16) 0.0507(15) Uani 1 1 d . . .
H10C H 0.1381 0.8938 0.3894 0.076 Uiso 1 1 calc R U .
H10D H 0.0590 0.9277 0.4286 0.076 Uiso 1 1 calc R U .
H10E H 0.1379 0.8424 0.4333 0.076 Uiso 1 1 calc R U .
C109 C 0.1292(4) 0.9598(3) 0.48964(17) 0.0642(17) Uani 1 1 d . . .
H10F H 0.0701 1.0018 0.4914 0.096 Uiso 1 1 calc R U .
H10G H 0.1646 0.9796 0.5037 0.096 Uiso 1 1 calc R U .
H10H H 0.1279 0.9114 0.5048 0.096 Uiso 1 1 calc R U .
C110 C 0.3146(3) 1.1234(2) 0.37765(14) 0.0308(11) Uani 1 1 d . . .
H110 H 0.3678 1.0722 0.3777 0.037 Uiso 1 1 calc R U .
C111 C 0.3100(3) 1.1765(3) 0.41555(15) 0.0430(13) Uani 1 1 d . . .
H11F H 0.3578 1.1938 0.4096 0.065 Uiso 1 1 calc R U .
H11G H 0.3146 1.1457 0.4429 0.065 Uiso 1 1 calc R U .
H11H H 0.2548 1.2241 0.4185 0.065 Uiso 1 1 calc R U .
C112 C 0.3231(3) 1.1655(3) 0.33395(15) 0.0411(13) Uani 1 1 d . . .
H11I H 0.3266 1.1309 0.3097 0.062 Uiso 1 1 calc R U .
H11J H 0.3757 1.1756 0.3306 0.062 Uiso 1 1 calc R U .
H11K H 0.2725 1.2169 0.3335 0.062 Uiso 1 1 calc R U .
C201 C 0.5034(3) 0.7982(2) 0.42914(13) 0.0234(10) Uani 1 1 d . . .
C202 C 0.5848(3) 0.8000(2) 0.41997(14) 0.0237(10) Uani 1 1 d . . .
C203 C 0.6568(3) 0.7257(3) 0.41825(14) 0.0336(12) Uani 1 1 d . . .
H203 H 0.7133 0.7247 0.4127 0.040 Uiso 1 1 calc R U .
C204 C 0.6470(3) 0.6546(3) 0.42449(15) 0.0374(12) Uani 1 1 d . . .
H204 H 0.6966 0.6048 0.4235 0.045 Uiso 1 1 calc R U .
C205 C 0.5651(3) 0.6550(3) 0.43229(14) 0.0342(12) Uani 1 1 d . . .
H205 H 0.5596 0.6050 0.4362 0.041 Uiso 1 1 calc R U .
C206 C 0.4906(3) 0.7263(2) 0.43456(13) 0.0252(10) Uani 1 1 d . . .
C207 C 0.5977(3) 0.8777(2) 0.41270(14) 0.0281(11) Uani 1 1 d . . .
H207 H 0.5407 0.9217 0.4080 0.034 Uiso 1 1 calc R U .
C208 C 0.6249(3) 0.9006(3) 0.45318(15) 0.0424(13) Uani 1 1 d . . .
H20F H 0.6807 0.8585 0.4586 0.064 Uiso 1 1 calc R U .
H20G H 0.5811 0.9060 0.4788 0.064 Uiso 1 1 calc R U .
H20H H 0.6304 0.9521 0.4481 0.064 Uiso 1 1 calc R U .
C209 C 0.6630(3) 0.8731(3) 0.37162(15) 0.0400(13) Uani 1 1 d . . .
H20I H 0.6445 0.8585 0.3460 0.060 Uiso 1 1 calc R U .
H20J H 0.7202 0.8322 0.3758 0.060 Uiso 1 1 calc R U .
H20K H 0.6659 0.9258 0.3668 0.060 Uiso 1 1 calc R U .
C210 C 0.4008(3) 0.7270(2) 0.44333(14) 0.0303(11) Uani 1 1 d . . .
H210 H 0.3629 0.7722 0.4260 0.036 Uiso 1 1 calc R U .
C211 C 0.3966(3) 0.6494(3) 0.42929(15) 0.0399(13) Uani 1 1 d . . .
H21F H 0.3362 0.6557 0.4339 0.060 Uiso 1 1 calc R U .
H21G H 0.4306 0.6042 0.4468 0.060 Uiso 1 1 calc R U .
H21H H 0.4202 0.6384 0.3981 0.060 Uiso 1 1 calc R U .
C212 C 0.3634(3) 0.7449(3) 0.49172(16) 0.0553(16) Uani 1 1 d . . .
H21I H 0.3621 0.7968 0.5000 0.083 Uiso 1 1 calc R U .
H21J H 0.3996 0.7020 0.5097 0.083 Uiso 1 1 calc R U .
H21K H 0.3045 0.7474 0.4966 0.083 Uiso 1 1 calc R U .
Si10 Si 0.97568(8) 0.47278(7) 0.27302(4) 0.0292(3) Uani 1 1 d . . .
Si11 Si 0.98700(8) 0.37148(7) 0.22055(4) 0.0304(3) Uani 1 1 d . . .
Si12 Si 0.84132(8) 0.49846(7) 0.24525(4) 0.0263(3) Uani 1 1 d . . .
Si13 Si 0.85928(8) 0.46746(7) 0.32860(4) 0.0270(3) Uani 1 1 d . . .
Si14 Si 1.00561(8) 0.33974(7) 0.30409(4) 0.0293(3) Uani 1 1 d . . .
Si15 Si 0.84534(8) 0.37247(7) 0.21896(4) 0.0261(3) Uani 1 1 d . . .
Si16 Si 0.75991(7) 0.43709(7) 0.29321(4) 0.0242(3) Uani 1 1 d . . .
Si17 Si 0.87130(8) 0.32963(7) 0.33488(4) 0.0268(3) Uani 1 1 d . . .
Si18 Si 0.95625(8) 0.26477(7) 0.26035(4) 0.0276(3) Uani 1 1 d . . .
Cu2 Cu 0.80333(3) 0.29518(3) 0.27886(2) 0.02567(14) Uani 1 1 d . . .
N3 N 0.7607(2) 0.15103(18) 0.28588(11) 0.0203(8) Uani 1 1 d . . .
C4 C 0.7328(3) 0.2333(2) 0.28482(13) 0.0229(10) Uani 1 1 d . . .
N4 N 0.6449(2) 0.25975(19) 0.28862(11) 0.0242(8) Uani 1 1 d . . .
C5 C 0.6199(3) 0.1953(2) 0.29199(14) 0.0285(11) Uani 1 1 d . . .
H5 H 0.5625 0.1989 0.2947 0.034 Uiso 1 1 calc R U .
C6 C 0.6922(3) 0.1275(3) 0.29066(14) 0.0273(11) Uani 1 1 d . . .
H6 H 0.6960 0.0738 0.2926 0.033 Uiso 1 1 calc R U .
C301 C 0.8483(3) 0.0949(2) 0.28945(14) 0.0214(10) Uani 1 1 d . . .
C302 C 0.9075(3) 0.0681(2) 0.25125(15) 0.0273(11) Uani 1 1 d . . .
C303 C 0.9897(3) 0.0117(3) 0.25639(17) 0.0364(12) Uani 1 1 d . . .
H303 H 1.0318 -0.0088 0.2311 0.044 Uiso 1 1 calc R U .
C304 C 1.0116(3) -0.0151(3) 0.29719(18) 0.0397(13) Uani 1 1 d . . .
H304 H 1.0684 -0.0540 0.2997 0.048 Uiso 1 1 calc R U .
C305 C 0.9520(3) 0.0137(2) 0.33461(16) 0.0312(11) Uani 1 1 d . . .
H305 H 0.9682 -0.0055 0.3626 0.037 Uiso 1 1 calc R U .
C306 C 0.8679(3) 0.0711(2) 0.33159(15) 0.0250(10) Uani 1 1 d . . .
C307 C 0.8834(3) 0.0956(3) 0.20612(15) 0.0376(12) Uani 1 1 d . . .
H307 H 0.8386 0.1524 0.2094 0.045 Uiso 1 1 calc R U .
C308 C 0.8415(3) 0.0454(3) 0.18894(17) 0.0590(16) Uani 1 1 d . . .
H30F H 0.8228 0.0667 0.1606 0.089 Uiso 1 1 calc R U .
H30G H 0.7913 0.0482 0.2100 0.089 Uiso 1 1 calc R U .
H30H H 0.8835 -0.0110 0.1851 0.089 Uiso 1 1 calc R U .
C309 C 0.9568(3) 0.0967(4) 0.17307(17) 0.0671(17) Uani 1 1 d . . .
H30I H 0.9968 0.0412 0.1646 0.101 Uiso 1 1 calc R U .
H30J H 0.9874 0.1233 0.1860 0.101 Uiso 1 1 calc R U .
H30K H 0.9341 0.1264 0.1470 0.101 Uiso 1 1 calc R U .
C310 C 0.8030(3) 0.1044(2) 0.37218(14) 0.0292(11) Uani 1 1 d . . .
H310 H 0.7487 0.1452 0.3624 0.035 Uiso 1 1 calc R U .
C311 C 0.7801(3) 0.0409(3) 0.39792(16) 0.0472(14) Uani 1 1 d . . .
H31F H 0.7562 0.0159 0.3792 0.071 Uiso 1 1 calc R U .
H31G H 0.7370 0.0662 0.4236 0.071 Uiso 1 1 calc R U .
H31H H 0.8322 -0.0006 0.4077 0.071 Uiso 1 1 calc R U .
C312 C 0.8346(3) 0.1489(3) 0.40196(15) 0.0421(13) Uani 1 1 d . . .
H31I H 0.8453 0.1923 0.3854 0.063 Uiso 1 1 calc R U .
H31J H 0.8882 0.1107 0.4119 0.063 Uiso 1 1 calc R U .
H31K H 0.7902 0.1720 0.4275 0.063 Uiso 1 1 calc R U .
C401 C 0.5852(3) 0.3442(2) 0.28964(15) 0.0263(11) Uani 1 1 d . . .
C402 C 0.5448(3) 0.3752(3) 0.25325(15) 0.0286(11) Uani 1 1 d . . .
C403 C 0.4910(3) 0.4568(3) 0.25459(17) 0.0377(12) Uani 1 1 d . . .
H403 H 0.4616 0.4803 0.2303 0.045 Uiso 1 1 calc R U .
C404 C 0.4791(3) 0.5046(3) 0.29009(17) 0.0370(12) Uani 1 1 d . . .
H404 H 0.4431 0.5607 0.2899 0.044 Uiso 1 1 calc R U .
C405 C 0.5197(3) 0.4707(3) 0.32622(16) 0.0320(12) Uani 1 1 d . . .
H405 H 0.5103 0.5042 0.3509 0.038 Uiso 1 1 calc R U .
C406 C 0.5730(3) 0.3903(3) 0.32743(15) 0.0279(11) Uani 1 1 d . . .
C407 C 0.5582(3) 0.3241(3) 0.21361(16) 0.0425(13) Uani 1 1 d . . .
H407 H 0.5959 0.2670 0.2203 0.051 Uiso 1 1 calc R U .
C408 C 0.4723(4) 0.3253(4) 0.2031(3) 0.114(3) Uani 1 1 d . U .
H40C H 0.4363 0.3794 0.1935 0.172 Uiso 1 1 calc R U .
H40D H 0.4414 0.3114 0.2295 0.172 Uiso 1 1 calc R U .
H40E H 0.4846 0.2859 0.1797 0.172 Uiso 1 1 calc R U .
C409 C 0.6033(5) 0.3493(4) 0.17444(19) 0.097(2) Uani 1 1 d . . .
H40F H 0.6023 0.3215 0.1482 0.145 Uiso 1 1 calc R U .
H40G H 0.6635 0.3351 0.1785 0.145 Uiso 1 1 calc R U .
H40H H 0.5740 0.4078 0.1708 0.145 Uiso 1 1 calc R U .
C410 C 0.6174(3) 0.3523(3) 0.36697(14) 0.0325(11) Uani 1 1 d . . .
H410 H 0.6794 0.3185 0.3556 0.039 Uiso 1 1 calc R U .
C411 C 0.5801(3) 0.2956(3) 0.39157(15) 0.0378(12) Uani 1 1 d . . .
H41C H 0.5739 0.2607 0.3704 0.057 Uiso 1 1 calc R U .
H41D H 0.5233 0.3277 0.4082 0.057 Uiso 1 1 calc R U .
H41E H 0.6193 0.2623 0.4119 0.057 Uiso 1 1 calc R U .
C412 C 0.6166(3) 0.4132(3) 0.39972(15) 0.0476(14) Uani 1 1 d . . .
H41F H 0.6448 0.4468 0.3847 0.071 Uiso 1 1 calc R U .
H41G H 0.6479 0.3842 0.4238 0.071 Uiso 1 1 calc R U .
H41H H 0.5567 0.4477 0.4116 0.071 Uiso 1 1 calc R U .
K4 K 0.30156(5) 0.15422(5) 0.02284(3) 0.0243(4) Uani 0.936(3) 1 d . . P
Rb4 Rb 0.30156(5) 0.15422(5) 0.02284(3) 0.0243(4) Uani 0.064(3) 1 d . . P
N5 N 0.3929(2) 0.2248(2) -0.04636(12) 0.0280(9) Uani 1 1 d . . .
N6 N 0.2114(2) 0.0820(2) 0.09144(12) 0.0329(9) Uani 1 1 d . . .
O1 O 0.31403(17) 0.11406(16) -0.06640(9) 0.0261(7) Uani 1 1 d . . .
O2 O 0.20219(18) 0.07352(16) -0.00227(10) 0.0300(7) Uani 1 1 d . . .
O3 O 0.16691(19) 0.25586(17) 0.08577(10) 0.0375(8) Uani 1 1 d . . .
O4 O 0.23024(18) 0.32554(16) 0.01078(10) 0.0323(8) Uani 1 1 d . . .
O5 O 0.47482(18) 0.13231(16) 0.02656(10) 0.0345(8) Uani 1 1 d . . .
O6 O 0.39960(19) 0.04205(17) 0.08183(10) 0.0336(8) Uani 1 1 d . . .
C7 C 0.4108(3) 0.1795(3) -0.08746(15) 0.0343(12) Uani 1 1 d . . .
H7A H 0.4599 0.1266 -0.0854 0.041 Uiso 1 1 calc R U .
H7B H 0.4290 0.2095 -0.1119 0.041 Uiso 1 1 calc R U .
C8 C 0.3358(3) 0.1652(3) -0.09850(14) 0.0333(12) Uani 1 1 d . . .
H8A H 0.2852 0.2175 -0.0993 0.040 Uiso 1 1 calc R U .
H8B H 0.3511 0.1395 -0.1279 0.040 Uiso 1 1 calc R U .
C9 C 0.2422(3) 0.1015(2) -0.07702(14) 0.0278(11) Uani 1 1 d . . .
H9A H 0.2547 0.0813 -0.1076 0.033 Uiso 1 1 calc R U .
H9B H 0.1902 0.1532 -0.0745 0.033 Uiso 1 1 calc R U .
C10 C 0.2263(3) 0.0418(3) -0.04634(15) 0.0333(12) Uani 1 1 d . . .
H10A H 0.1794 0.0295 -0.0548 0.040 Uiso 1 1 calc R U .
H10B H 0.2793 -0.0090 -0.0480 0.040 Uiso 1 1 calc R U .
C11 C 0.1884(3) 0.0170(3) 0.02859(15) 0.0368(12) Uani 1 1 d . . .
H11A H 0.2438 -0.0300 0.0305 0.044 Uiso 1 1 calc R U .
H11B H 0.1477 -0.0025 0.0188 0.044 Uiso 1 1 calc R U .
C12 C 0.1518(3) 0.0569(3) 0.07271(15) 0.0374(12) Uani 1 1 d . . .
H12A H 0.0976 0.1051 0.0701 0.045 Uiso 1 1 calc R U .
H12B H 0.1370 0.0191 0.0932 0.045 Uiso 1 1 calc R U .
C13 C 0.1621(3) 0.1417(3) 0.12691(15) 0.0444(13) Uani 1 1 d . . .
H13A H 0.2029 0.1462 0.1450 0.053 Uiso 1 1 calc R U .
H13B H 0.1227 0.1221 0.1460 0.053 Uiso 1 1 calc R U .
C14 C 0.1095(3) 0.2242(3) 0.11013(15) 0.0394(13) Uani 1 1 d . . .
H14A H 0.0699 0.2203 0.0910 0.047 Uiso 1 1 calc R U .
H14B H 0.0743 0.2608 0.1351 0.047 Uiso 1 1 calc R U .
C15 C 0.1208(3) 0.3353(2) 0.07135(16) 0.0359(12) Uani 1 1 d . . .
H15A H 0.0830 0.3697 0.0966 0.043 Uiso 1 1 calc R U .
H15B H 0.0837 0.3344 0.0498 0.043 Uiso 1 1 calc R U .
C16 C 0.1839(3) 0.3694(3) 0.05034(15) 0.0370(12) Uani 1 1 d . . .
H16A H 0.1524 0.4272 0.0437 0.044 Uiso 1 1 calc R U .
H16B H 0.2248 0.3651 0.0708 0.044 Uiso 1 1 calc R U .
C17 C 0.2917(3) 0.3551(3) -0.00947(15) 0.0375(12) Uani 1 1 d . . .
H17A H 0.3350 0.3471 0.0103 0.045 Uiso 1 1 calc R U .
H17B H 0.2622 0.4137 -0.0149 0.045 Uiso 1 1 calc R U .
C18 C 0.3365(3) 0.3108(3) -0.05250(15) 0.0375(12) Uani 1 1 d . . .
H18A H 0.2922 0.3141 -0.0707 0.045 Uiso 1 1 calc R U .
H18B H 0.3719 0.3378 -0.0687 0.045 Uiso 1 1 calc R U .
C19 C 0.4750(3) 0.2189(3) -0.03395(16) 0.0364(12) Uani 1 1 d . . .
H19A H 0.4624 0.2634 -0.0132 0.044 Uiso 1 1 calc R U .
H19B H 0.5116 0.2263 -0.0605 0.044 Uiso 1 1 calc R U .
C20 C 0.5247(3) 0.1405(3) -0.01330(16) 0.0380(13) Uani 1 1 d . . .
H20A H 0.5372 0.0952 -0.0335 0.046 Uiso 1 1 calc R U .
H20B H 0.5804 0.1391 -0.0072 0.046 Uiso 1 1 calc R U .
C21 C 0.5239(3) 0.0636(3) 0.05077(16) 0.0405(13) Uani 1 1 d . . .
H21A H 0.5758 0.0692 0.0577 0.049 Uiso 1 1 calc R U .
H21B H 0.5434 0.0139 0.0328 0.049 Uiso 1 1 calc R U .
C22 C 0.4693(3) 0.0572(3) 0.09248(16) 0.0388(13) Uani 1 1 d . . .
H22A H 0.5045 0.0126 0.1105 0.047 Uiso 1 1 calc R U .
H22B H 0.4467 0.1081 0.1097 0.047 Uiso 1 1 calc R U .
C23 C 0.3515(3) 0.0269(3) 0.12111(15) 0.0437(13) Uani 1 1 d . . .
H23A H 0.3286 0.0742 0.1412 0.052 Uiso 1 1 calc R U .
H23B H 0.3898 -0.0205 0.1364 0.052 Uiso 1 1 calc R U .
C24 C 0.2781(3) 0.0110(3) 0.10917(15) 0.0414(13) Uani 1 1 d . . .
H24A H 0.3016 -0.0332 0.0871 0.050 Uiso 1 1 calc R U .
H24B H 0.2507 -0.0075 0.1356 0.050 Uiso 1 1 calc R U .
K5 K 0.10232(5) 0.60375(5) 0.43179(3) 0.0238(4) Uani 0.958(3) 1 d . . P
Rb5 Rb 0.10232(5) 0.60375(5) 0.43179(3) 0.0238(4) Uani 0.042(3) 1 d . . P
N7 N 0.2611(2) 0.47261(19) 0.38670(11) 0.0257(9) Uani 1 1 d . . .
N8 N -0.0609(2) 0.7365(2) 0.47842(11) 0.0290(9) Uani 1 1 d . . .
O7 O 0.09604(18) 0.45280(16) 0.41323(9) 0.0276(7) Uani 1 1 d . . .
O8 O -0.05805(17) 0.58899(16) 0.44385(9) 0.0298(7) Uani 1 1 d . . .
O9 O 0.04125(18) 0.75995(16) 0.39741(10) 0.0323(7) Uani 1 1 d . . .
O10 O 0.17699(18) 0.63339(16) 0.34818(9) 0.0287(7) Uani 1 1 d . . .
O11 O 0.25504(18) 0.54637(16) 0.47031(9) 0.0297(7) Uani 1 1 d . . .
O12 O 0.09842(18) 0.65274(17) 0.51794(9) 0.0311(7) Uani 1 1 d . . .
C25 C 0.2485(3) 0.3971(2) 0.38847(16) 0.0351(12) Uani 1 1 d . . .
H25A H 0.2562 0.3738 0.4181 0.042 Uiso 1 1 calc R U .
H25B H 0.2940 0.3581 0.3671 0.042 Uiso 1 1 calc R U .
C26 C 0.1611(3) 0.4067(3) 0.37867(15) 0.0335(12) Uani 1 1 d . . .
H26A H 0.1499 0.4346 0.3503 0.040 Uiso 1 1 calc R U .
H26B H 0.1601 0.3529 0.3764 0.040 Uiso 1 1 calc R U .
C27 C 0.0129(3) 0.4637(3) 0.40419(15) 0.0324(12) Uani 1 1 d . . .
H27A H 0.0114 0.4104 0.4008 0.039 Uiso 1 1 calc R U .
H27B H 0.0012 0.4935 0.3764 0.039 Uiso 1 1 calc R U .
C28 C -0.0550(3) 0.5101(3) 0.44105(16) 0.0358(12) Uani 1 1 d . . .
H28A H -0.1121 0.5136 0.4360 0.043 Uiso 1 1 calc R U .
H28B H -0.0416 0.4816 0.4691 0.043 Uiso 1 1 calc R U .
C29 C -0.1261(3) 0.6376(3) 0.47677(15) 0.0326(12) Uani 1 1 d . . .
H29A H -0.1116 0.6180 0.5064 0.039 Uiso 1 1 calc R U .
H29B H -0.1807 0.6335 0.4734 0.039 Uiso 1 1 calc R U .
C30 C -0.1371(3) 0.7229(2) 0.47203(15) 0.0317(11) Uani 1 1 d . . .
H30A H -0.1515 0.7414 0.4423 0.038 Uiso 1 1 calc R U .
H30B H -0.1868 0.7565 0.4936 0.038 Uiso 1 1 calc R U .
C31 C -0.0669(3) 0.8144(3) 0.45946(16) 0.0393(13) Uani 1 1 d . . .
H31A H -0.0269 0.8311 0.4722 0.047 Uiso 1 1 calc R U .
H31B H -0.1263 0.8556 0.4681 0.047 Uiso 1 1 calc R U .
C32 C -0.0456(3) 0.8131(3) 0.41009(16) 0.0389(12) Uani 1 1 d . . .
H32A H -0.0841 0.7951 0.3969 0.047 Uiso 1 1 calc R U .
H32B H -0.0552 0.8681 0.3994 0.047 Uiso 1 1 calc R U .
C33 C 0.0692(3) 0.7670(3) 0.35198(15) 0.0362(12) Uani 1 1 d . . .
H33A H 0.0579 0.8240 0.3451 0.043 Uiso 1 1 calc R U .
H33B H 0.0366 0.7495 0.3339 0.043 Uiso 1 1 calc R U .
C34 C 0.1630(3) 0.7158(2) 0.34160(15) 0.0344(12) Uani 1 1 d . . .
H34A H 0.1841 0.7239 0.3107 0.041 Uiso 1 1 calc R U .
H34B H 0.1953 0.7310 0.3609 0.041 Uiso 1 1 calc R U .
C35 C 0.2659(3) 0.5812(2) 0.33425(15) 0.0328(11) Uani 1 1 d . . .
H35A H 0.3036 0.5926 0.3518 0.039 Uiso 1 1 calc R U .
H35B H 0.2827 0.5905 0.3029 0.039 Uiso 1 1 calc R U .
C36 C 0.2765(3) 0.4952(2) 0.34063(14) 0.0315(11) Uani 1 1 d . . .
H36A H 0.2360 0.4859 0.3242 0.038 Uiso 1 1 calc R U .
H36B H 0.3360 0.4590 0.3278 0.038 Uiso 1 1 calc R U .
C37 C 0.3356(3) 0.4613(3) 0.40869(15) 0.0340(12) Uani 1 1 d . . .
H37A H 0.3571 0.5030 0.3983 0.041 Uiso 1 1 calc R U .
H37B H 0.3826 0.4079 0.4001 0.041 Uiso 1 1 calc R U .
C38 C 0.3154(3) 0.4662(3) 0.45727(15) 0.0327(12) Uani 1 1 d . . .
H38A H 0.2903 0.4271 0.4681 0.039 Uiso 1 1 calc R U .
H38B H 0.3691 0.4523 0.4702 0.039 Uiso 1 1 calc R U .
C39 C 0.2443(3) 0.5592(3) 0.51603(15) 0.0353(12) Uani 1 1 d . . .
H39A H 0.3007 0.5503 0.5249 0.042 Uiso 1 1 calc R U .
H39B H 0.2240 0.5199 0.5318 0.042 Uiso 1 1 calc R U .
C40 C 0.1806(3) 0.6427(3) 0.52817(15) 0.0359(12) Uani 1 1 d . . .
H40A H 0.1763 0.6522 0.5600 0.043 Uiso 1 1 calc R U .
H40B H 0.1996 0.6822 0.5117 0.043 Uiso 1 1 calc R U .
C41 C 0.0322(3) 0.7266(3) 0.53569(16) 0.0405(13) Uani 1 1 d . . .
H41A H 0.0447 0.7725 0.5230 0.049 Uiso 1 1 calc R U .
H41B H 0.0307 0.7277 0.5679 0.049 Uiso 1 1 calc R U .
C42 C -0.0539(3) 0.7352(3) 0.52564(15) 0.0364(12) Uani 1 1 d . . .
H42A H -0.0663 0.6899 0.5393 0.044 Uiso 1 1 calc R U .
H42B H -0.0989 0.7859 0.5395 0.044 Uiso 1 1 calc R U .
K6 K 0.11549(5) 0.68664(5) 0.11010(3) 0.0224(4) Uani 0.955(3) 1 d . . P
Rb6 Rb 0.11549(5) 0.68664(5) 0.11010(3) 0.0224(4) Uani 0.045(3) 1 d . . P
N9 N 0.2462(2) 0.7520(2) 0.07576(11) 0.0254(9) Uani 1 1 d . . .
N10 N -0.0187(2) 0.62560(19) 0.14074(11) 0.0243(8) Uani 1 1 d . . .
O13 O 0.10866(17) 0.76405(16) 0.02434(9) 0.0276(7) Uani 1 1 d . . .
O14 O -0.02936(17) 0.72691(15) 0.06000(9) 0.0250(7) Uani 1 1 d . . .
O15 O 0.02501(17) 0.72691(15) 0.19544(9) 0.0258(7) Uani 1 1 d . . .
O16 O 0.12767(18) 0.80811(16) 0.16054(9) 0.0284(7) Uani 1 1 d . . .
O17 O 0.29026(17) 0.58396(16) 0.10171(9) 0.0287(7) Uani 1 1 d . . .
O18 O 0.16898(17) 0.51668(16) 0.12047(9) 0.0270(7) Uani 1 1 d . . .
C43 C 0.2437(3) 0.7713(3) 0.02894(15) 0.0331(12) Uani 1 1 d . . .
H43A H 0.2732 0.7203 0.0117 0.040 Uiso 1 1 calc R U .
H43B H 0.2766 0.8049 0.0204 0.040 Uiso 1 1 calc R U .
C44 C 0.1544(3) 0.8149(3) 0.01705(15) 0.0353(12) Uani 1 1 d . . .
H44A H 0.1228 0.8647 0.0352 0.042 Uiso 1 1 calc R U .
H44B H 0.1581 0.8307 -0.0142 0.042 Uiso 1 1 calc R U .
C45 C 0.0280(3) 0.7999(2) 0.00757(14) 0.0289(11) Uani 1 1 d . . .
H45A H 0.0379 0.8116 -0.0241 0.035 Uiso 1 1 calc R U .
H45B H -0.0097 0.8514 0.0233 0.035 Uiso 1 1 calc R U .
C46 C -0.0141(3) 0.7421(3) 0.01414(13) 0.0282(11) Uani 1 1 d . . .
H46A H -0.0697 0.7651 0.0022 0.034 Uiso 1 1 calc R U .
H46B H 0.0237 0.6909 -0.0017 0.034 Uiso 1 1 calc R U .
C47 C -0.0666(3) 0.6695(2) 0.06748(14) 0.0291(11) Uani 1 1 d . . .
H47A H -0.0243 0.6162 0.0555 0.035 Uiso 1 1 calc R U .
H47B H -0.1181 0.6865 0.0523 0.035 Uiso 1 1 calc R U .
C48 C -0.0924(3) 0.6630(3) 0.11605(14) 0.0287(11) Uani 1 1 d . . .
H48A H -0.1293 0.7178 0.1282 0.034 Uiso 1 1 calc R U .
H48B H -0.1276 0.6308 0.1205 0.034 Uiso 1 1 calc R U .
C49 C -0.0508(3) 0.6442(3) 0.18772(14) 0.0313(11) Uani 1 1 d . . .
H49A H -0.0111 0.6018 0.2051 0.038 Uiso 1 1 calc R U .
H49B H -0.1082 0.6421 0.1945 0.038 Uiso 1 1 calc R U .
C50 C -0.0591(3) 0.7258(2) 0.20234(14) 0.0292(11) Uani 1 1 d . . .
H50A H -0.0983 0.7692 0.1852 0.035 Uiso 1 1 calc R U .
H50B H -0.0836 0.7351 0.2338 0.035 Uiso 1 1 calc R U .
C51 C 0.0260(3) 0.7929(2) 0.21760(15) 0.0305(11) Uani 1 1 d . . .
H51A H 0.0129 0.7872 0.2497 0.037 Uiso 1 1 calc R U .
H51B H -0.0187 0.8441 0.2086 0.037 Uiso 1 1 calc R U .
C52 C 0.1134(3) 0.7946(2) 0.20647(14) 0.0293(11) Uani 1 1 d . . .
H52A H 0.1161 0.8383 0.2232 0.035 Uiso 1 1 calc R U .
H52B H 0.1586 0.7425 0.2143 0.035 Uiso 1 1 calc R U .
C53 C 0.2070(3) 0.8185(3) 0.14937(15) 0.0354(12) Uani 1 1 d . . .
H53A H 0.2550 0.7716 0.1598 0.043 Uiso 1 1 calc R U .
H53B H 0.2021 0.8677 0.1640 0.043 Uiso 1 1 calc R U .
C54 C 0.2262(3) 0.8258(3) 0.10060(15) 0.0339(12) Uani 1 1 d . . .
H54A H 0.1756 0.8700 0.0903 0.041 Uiso 1 1 calc R U .
H54B H 0.2759 0.8412 0.0940 0.041 Uiso 1 1 calc R U .
C55 C 0.0199(3) 0.5374(2) 0.13421(14) 0.0268(11) Uani 1 1 d . . .
H55A H 0.0257 0.5255 0.1026 0.032 Uiso 1 1 calc R U .
H55B H -0.0199 0.5151 0.1505 0.032 Uiso 1 1 calc R U .
C56 C 0.1069(3) 0.4959(2) 0.14910(14) 0.0289(11) Uani 1 1 d . . .
H56A H 0.1037 0.5127 0.1796 0.035 Uiso 1 1 calc R U .
H56B H 0.1249 0.4366 0.1486 0.035 Uiso 1 1 calc R U .
C57 C 0.2518(3) 0.4808(2) 0.13478(15) 0.0306(11) Uani 1 1 d . . .
H57A H 0.2702 0.4217 0.1373 0.037 Uiso 1 1 calc R U .
H57B H 0.2486 0.5027 0.1641 0.037 Uiso 1 1 calc R U .
C58 C 0.3160(3) 0.4989(2) 0.10234(15) 0.0327(12) Uani 1 1 d . . .
H58A H 0.3745 0.4716 0.1110 0.039 Uiso 1 1 calc R U .
H58B H 0.3177 0.4790 0.0728 0.039 Uiso 1 1 calc R U .
C59 C 0.3477(3) 0.6068(2) 0.07138(14) 0.0310(11) Uani 1 1 d . . .
H59A H 0.3368 0.6036 0.0410 0.037 Uiso 1 1 calc R U .
H59B H 0.4083 0.5695 0.0736 0.037 Uiso 1 1 calc R U .
C60 C 0.3337(3) 0.6917(2) 0.08164(15) 0.0317(11) Uani 1 1 d . . .
H60A H 0.3426 0.6944 0.1124 0.038 Uiso 1 1 calc R U .
H60B H 0.3773 0.7056 0.0623 0.038 Uiso 1 1 calc R U .
N11 N 0.1967(2) 0.5742(2) 0.01158(13) 0.0525(12) Uani 1 1 d . . .
H11C H 0.1567 0.5608 0.0033 0.079 Uiso 1 1 d R U .
H11D H 0.2436 0.5295 0.0153 0.079 Uiso 1 1 d R U .
H11E H 0.2111 0.6044 -0.0090 0.079 Uiso 1 1 d R U .
N12 N -0.0484(3) 0.8781(2) 0.11389(12) 0.0485(11) Uani 1 1 d . . .
H12C H -0.0965 0.8774 0.1293 0.073 Uiso 1 1 d R U .
H12D H -0.0332 0.9121 0.1266 0.073 Uiso 1 1 d R U .
H12E H -0.0583 0.8943 0.0867 0.073 Uiso 1 1 d R U .
Rb1 Rb 0.14515(5) 0.08439(5) 0.27403(3) 0.0364(3) Uani 0.712(3) 1 d . . P
K1 K 0.14515(5) 0.08439(5) 0.27403(3) 0.0364(3) Uani 0.059(2) 1 d . . P
Rb1A Rb 0.17124(17) 0.1211(2) 0.25867(9) 0.0386(10) Uani 0.230(2) 1 d . . P
N13 N 0.2067(4) 0.2071(3) 0.2299(2) 0.134(3) Uani 1 1 d . U .
H13C H 0.2559 0.1827 0.2117 0.201 Uiso 1 1 d R U .
H13D H 0.2160 0.2328 0.2511 0.201 Uiso 1 1 d R U .
H13E H 0.1665 0.2426 0.2151 0.201 Uiso 1 1 d R U .
Rb2 Rb 0.63578(3) 0.52414(3) 0.20796(2) 0.0347(2) Uani 0.856(3) 1 d . . P
K2 K 0.63578(3) 0.52414(3) 0.20796(2) 0.0347(2) Uani 0.144(3) 1 d . . P
N14 N 0.5202(3) 0.5766(2) 0.13915(17) 0.0882(19) Uani 1 1 d . . .
H14C H 0.5480 0.5650 0.1118 0.132 Uiso 1 1 d R U .
H14D H 0.4884 0.6298 0.1420 0.132 Uiso 1 1 d R U .
H14E H 0.4857 0.5507 0.1448 0.132 Uiso 1 1 d R U .
N15 N 0.7685(4) 0.5136(3) 0.11814(15) 0.104(2) Uani 1 1 d . . .
H15C H 0.7504 0.4969 0.0965 0.157 Uiso 1 1 d R U .
H15D H 0.8224 0.4787 0.1211 0.157 Uiso 1 1 d R U .
H15E H 0.7677 0.5623 0.1118 0.157 Uiso 1 1 d R U .
N16 N 0.7121(2) 0.6775(2) 0.17361(13) 0.0534(12) Uani 1 1 d . . .
H16C H 0.6968 0.6598 0.1513 0.080 Uiso 1 1 d R U .
H16D H 0.6731 0.7273 0.1813 0.080 Uiso 1 1 d R U .
H16E H 0.7145 0.6446 0.1963 0.080 Uiso 1 1 d R U .
Rb3 Rb 0.63965(3) 0.64014(3) 0.32212(2) 0.0346(2) Uani 0.900(3) 1 d . . P
K3 K 0.63965(3) 0.64014(3) 0.32212(2) 0.0346(2) Uani 0.100(3) 1 d . . P
N17 N 0.7587(2) 0.7424(2) 0.27546(13) 0.0556(12) Uani 1 1 d . . .
H17C H 0.7988 0.7123 0.2541 0.083 Uiso 1 1 d R U .
H17D H 0.7845 0.7510 0.2964 0.083 Uiso 1 1 d R U .
H17E H 0.7253 0.7896 0.2647 0.083 Uiso 1 1 d R U .
N18 N 0.1309(2) 0.5824(2) 0.25820(12) 0.0423(11) Uani 1 1 d . . .
H18C H 0.0918 0.5617 0.2650 0.063 Uiso 1 1 d R U .
H18D H 0.1198 0.6224 0.2770 0.063 Uiso 1 1 d R U .
H18E H 0.1838 0.5440 0.2597 0.063 Uiso 1 1 d R U .
N19 N 0.9216(3) 0.4888(2) 0.03467(14) 0.0613(13) Uani 1 1 d . . .
H19C H 0.8681 0.5231 0.0306 0.092 Uiso 1 1 d R U .
H19D H 0.9187 0.4514 0.0539 0.092 Uiso 1 1 d R U .
H19E H 0.9513 0.4649 0.0092 0.092 Uiso 1 1 d R U .
N20 N 0.3296(3) 0.5840(2) 0.19862(13) 0.0566(13) Uani 1 1 d . . .
H20C H 0.3216 0.5852 0.1707 0.085 Uiso 1 1 d R U .
H20D H 0.2957 0.6319 0.2113 0.085 Uiso 1 1 d R U .
H20E H 0.3160 0.5458 0.2125 0.085 Uiso 1 1 d R U .
N21 N 0.8652(5) 0.2942(4) 0.0985(2) 0.174(3) Uani 1 1 d . U .
H21C H 0.8101 0.3089 0.1104 0.261 Uiso 1 1 d R U .
H21D H 0.8967 0.2437 0.1061 0.261 Uiso 1 1 d R U .
H21E H 0.8854 0.3274 0.1081 0.261 Uiso 1 1 d R U .
N22 N 0.9503(3) 0.0278(2) 0.05422(13) 0.0528(12) Uani 1 1 d . . .
H22C H 0.9817 -0.0044 0.0738 0.079 Uiso 1 1 d R U .
H22D H 0.9857 0.0349 0.0317 0.079 Uiso 1 1 d R U .
H22E H 0.9151 0.0755 0.0668 0.079 Uiso 1 1 d R U .
N23 N 0.4488(4) 0.4366(4) -0.0109(2) 0.161(3) Uani 1 1 d . U .
H23C H 0.5044 0.4211 -0.0081 0.241 Uiso 1 1 d R U .
H23D H 0.4207 0.4900 -0.0069 0.241 Uiso 1 1 d R U .
H23E H 0.4446 0.4235 -0.0376 0.241 Uiso 1 1 d R U .
N24 N 0.4796(6) 0.2825(5) 0.0797(3) 0.258(5) Uani 1 1 d . U .
H24C H 0.4862 0.2623 0.0531 0.387 Uiso 1 1 d R U .
H24D H 0.5315 0.2685 0.0881 0.387 Uiso 1 1 d R U .
H24E H 0.4523 0.3363 0.0792 0.387 Uiso 1 1 d R U .
N25 N 0.7296(4) 0.1689(4) 0.0862(2) 0.150(3) Uani 1 1 d . U .
H25C H 0.7704 0.1211 0.0763 0.226 Uiso 1 1 d R U .
H25D H 0.7510 0.1908 0.1039 0.226 Uiso 1 1 d R U .
H25E H 0.7129 0.2016 0.0637 0.226 Uiso 1 1 d R U .
N26 N 0.6191(3) 0.1014(3) 0.15953(17) 0.0989(19) Uani 1 1 d . . .
H26C H 0.6246 0.0944 0.1307 0.148 Uiso 1 1 d R U .
H26D H 0.5688 0.1013 0.1722 0.148 Uiso 1 1 d R U .
H26E H 0.6627 0.0613 0.1703 0.148 Uiso 1 1 d R U .
N27 N 0.3166(4) 0.2625(3) 0.1482(2) 0.146(3) Uani 1 1 d . U .
H27C H 0.3734 0.2325 0.1423 0.218 Uiso 1 1 d R U .
H27D H 0.3074 0.3091 0.1607 0.218 Uiso 1 1 d R U .
H27E H 0.2933 0.2724 0.1235 0.218 Uiso 1 1 d R U .
N28 N 0.7005(3) 0.9009(3) 0.20380(15) 0.0931(18) Uani 1 1 d . . .
H28C H 0.7400 0.8781 0.1805 0.140 Uiso 1 1 d R U .
H28D H 0.7195 0.9282 0.2195 0.140 Uiso 1 1 d R U .
H28E H 0.6509 0.9346 0.1949 0.140 Uiso 1 1 d R U .
N29 N 0.4275(3) 0.1218(3) 0.21117(14) 0.0731(15) Uani 1 1 d . . .
H29C H 0.3797 0.1398 0.1984 0.110 Uiso 1 1 d R U .
H29D H 0.4154 0.1086 0.2388 0.110 Uiso 1 1 d R U .
H29E H 0.4682 0.0784 0.1966 0.110 Uiso 1 1 d R U .
N30 N 0.5471(3) 0.0274(3) 0.29857(18) 0.0928(19) Uani 1 1 d . . .
H30C H 0.5766 -0.0237 0.3061 0.139 Uiso 1 1 d R U .
H30D H 0.5444 0.0606 0.3196 0.139 Uiso 1 1 d R U .
H30E H 0.5738 0.0378 0.2735 0.139 Uiso 1 1 d R U .
N31 N 0.8048(3) 0.9126(2) 0.29042(14) 0.0617(13) Uani 1 1 d . . .
H31C H 0.8454 0.8991 0.2669 0.093 Uiso 1 1 d R U .
H31D H 0.8285 0.9139 0.3140 0.093 Uiso 1 1 d R U .
H31E H 0.7632 0.9613 0.2866 0.093 Uiso 1 1 d R U .
N32 N 0.5417(3) 0.1032(3) 0.3955(2) 0.118(2) Uani 1 1 d . U .
H32C H 0.5066 0.1396 0.3788 0.177 Uiso 1 1 d R U .
H32D H 0.5917 0.1084 0.3930 0.177 Uiso 1 1 d R U .
H32E H 0.5168 0.1111 0.4234 0.177 Uiso 1 1 d R U .
N33 N 0.4299(5) 0.2476(4) 0.4670(2) 0.163(3) Uani 1 1 d . U .
H33C H 0.4150 0.2979 0.4573 0.245 Uiso 1 1 d R U .
H33D H 0.4871 0.2238 0.4671 0.245 Uiso 1 1 d R U .
H33E H 0.4028 0.2487 0.4942 0.245 Uiso 1 1 d R U .
N34 N 0.8908(3) 0.6657(2) 0.34985(15) 0.0675(14) Uani 1 1 d . . .
H34C H 0.9112 0.6745 0.3227 0.101 Uiso 1 1 d R U .
H34D H 0.8455 0.7104 0.3604 0.101 Uiso 1 1 d R U .
H34E H 0.8744 0.6253 0.3495 0.101 Uiso 1 1 d R U .
N35 N 0.6560(6) 0.4048(6) 0.0645(3) 0.269(5) Uani 1 1 d . U .
H35C H 0.6489 0.4268 0.0907 0.404 Uiso 1 1 d R U .
H35D H 0.6070 0.4017 0.0604 0.404 Uiso 1 1 d R U .
H35E H 0.6988 0.3553 0.0630 0.404 Uiso 1 1 d R U .
N36 N 0.2328(3) 0.3756(3) 0.24455(16) 0.0778(16) Uani 1 1 d . . .
H36C H 0.2692 0.3682 0.2196 0.117 Uiso 1 1 d R U .
H36D H 0.2575 0.3821 0.2667 0.117 Uiso 1 1 d R U .
H36E H 0.1841 0.4195 0.2425 0.117 Uiso 1 1 d R U .

loop_
_atom_site_aniso_label
_atom_site_aniso_U_11
_atom_site_aniso_U_22
_atom_site_aniso_U_33
_atom_site_aniso_U_23
_atom_site_aniso_U_13
_atom_site_aniso_U_12
Si1 0.0307(8) 0.0381(8) 0.0221(8) -0.0054(6) -0.0022(6) -0.0158(6)
Si2 0.0238(7) 0.0312(7) 0.0224(7) 0.0010(6) -0.0070(6) -0.0093(6)
Si3 0.0237(7) 0.0338(7) 0.0262(8) 0.0004(6) -0.0017(6) -0.0147(6)
Si4 0.0219(7) 0.0265(7) 0.0301(8) -0.0059(6) -0.0028(6) -0.0048(6)
Si5 0.0256(7) 0.0315(7) 0.0276(8) -0.0028(6) -0.0044(6) -0.0150(6)
Si6 0.0231(7) 0.0226(7) 0.0254(8) 0.0002(6) -0.0071(6) -0.0072(6)
Si7 0.0173(7) 0.0259(7) 0.0296(8) -0.0027(6) -0.0052(6) -0.0075(6)
Si8 0.0246(7) 0.0215(7) 0.0254(8) 0.0002(6) -0.0048(6) -0.0081(6)
Si9 0.0182(7) 0.0299(7) 0.0232(7) -0.0008(6) -0.0033(6) -0.0082(6)
Cu1 0.0241(3) 0.0246(3) 0.0222(3) -0.0024(2) -0.0057(2) -0.0060(2)
N1 0.017(2) 0.027(2) 0.024(2) 0.0004(17) -0.0066(17) -0.0083(17)
C1 0.017(2) 0.016(2) 0.025(3) 0.000(2) -0.003(2) -0.0067(19)
N2 0.019(2) 0.0180(19) 0.019(2) -0.0001(16) -0.0053(16) -0.0067(16)
C2 0.030(3) 0.033(3) 0.020(3) -0.004(2) -0.005(2) -0.012(2)
C3 0.024(3) 0.031(3) 0.022(3) -0.008(2) -0.003(2) -0.009(2)
C101 0.014(2) 0.025(2) 0.023(3) -0.008(2) -0.0031(19) -0.003(2)
C102 0.024(3) 0.026(3) 0.022(3) -0.007(2) -0.005(2) -0.007(2)
C103 0.027(3) 0.040(3) 0.040(3) -0.009(3) -0.011(2) -0.008(2)
C104 0.032(3) 0.028(3) 0.037(3) -0.003(2) -0.018(2) 0.004(2)
C105 0.034(3) 0.021(3) 0.038(3) -0.002(2) -0.009(2) -0.001(2)
C106 0.029(3) 0.021(2) 0.023(3) -0.007(2) -0.003(2) -0.005(2)
C107 0.024(3) 0.040(3) 0.045(3) 0.006(3) -0.008(2) -0.016(2)
C108 0.073(4) 0.055(3) 0.035(3) -0.003(3) 0.002(3) -0.039(3)
C109 0.093(5) 0.078(4) 0.042(4) 0.013(3) -0.022(3) -0.052(4)
C110 0.027(3) 0.024(3) 0.038(3) -0.003(2) -0.001(2) -0.008(2)
C111 0.047(3) 0.050(3) 0.039(3) 0.001(3) -0.005(3) -0.027(3)
C112 0.042(3) 0.035(3) 0.041(3) -0.001(2) 0.003(3) -0.014(3)
C201 0.031(3) 0.023(2) 0.017(3) 0.0034(19) -0.011(2) -0.008(2)
C202 0.023(3) 0.020(2) 0.025(3) -0.004(2) -0.012(2) -0.003(2)
C203 0.021(3) 0.042(3) 0.036(3) 0.000(2) -0.012(2) -0.009(2)
C204 0.032(3) 0.031(3) 0.041(3) 0.002(2) -0.021(2) 0.001(2)
C205 0.048(3) 0.021(3) 0.033(3) 0.004(2) -0.009(2) -0.014(2)
C206 0.031(3) 0.024(3) 0.022(3) 0.000(2) -0.010(2) -0.011(2)
C207 0.018(2) 0.026(3) 0.040(3) -0.004(2) -0.010(2) -0.007(2)
C208 0.044(3) 0.041(3) 0.052(4) -0.005(3) -0.015(3) -0.023(3)
C209 0.034(3) 0.042(3) 0.048(3) -0.003(3) 0.000(3) -0.020(3)
C210 0.036(3) 0.027(3) 0.029(3) 0.002(2) -0.004(2) -0.015(2)
C211 0.048(3) 0.039(3) 0.037(3) -0.001(2) -0.006(3) -0.022(3)
C212 0.074(4) 0.070(4) 0.037(3) -0.011(3) 0.012(3) -0.049(3)
Si10 0.0264(7) 0.0291(7) 0.0364(8) 0.0050(6) -0.0070(6) -0.0154(6)
Si11 0.0274(8) 0.0322(8) 0.0293(8) 0.0018(6) 0.0019(6) -0.0122(6)
Si12 0.0252(7) 0.0215(7) 0.0329(8) 0.0065(6) -0.0083(6) -0.0095(6)
Si13 0.0269(7) 0.0287(7) 0.0282(8) -0.0011(6) -0.0060(6) -0.0133(6)
Si14 0.0221(7) 0.0291(7) 0.0379(8) 0.0082(6) -0.0115(6) -0.0101(6)
Si15 0.0280(7) 0.0262(7) 0.0238(7) 0.0028(6) -0.0064(6) -0.0101(6)
Si16 0.0197(7) 0.0225(7) 0.0298(8) 0.0018(6) -0.0048(6) -0.0077(6)
Si17 0.0273(7) 0.0295(7) 0.0257(8) 0.0073(6) -0.0085(6) -0.0130(6)
Si18 0.0205(7) 0.0208(7) 0.0379(8) 0.0010(6) -0.0034(6) -0.0053(6)
Cu2 0.0227(3) 0.0229(3) 0.0322(4) 0.0015(3) -0.0049(3) -0.0099(2)
N3 0.016(2) 0.0184(19) 0.027(2) -0.0012(16) -0.0060(16) -0.0056(16)
C4 0.026(3) 0.023(2) 0.017(3) 0.0002(19) -0.008(2) -0.007(2)
N4 0.020(2) 0.023(2) 0.032(2) 0.0025(17) -0.0092(17) -0.0091(17)
C5 0.022(3) 0.026(3) 0.043(3) 0.001(2) -0.012(2) -0.014(2)
C6 0.027(3) 0.024(3) 0.042(3) 0.002(2) -0.014(2) -0.019(2)
C301 0.017(2) 0.014(2) 0.034(3) -0.003(2) -0.005(2) -0.0060(19)
C302 0.025(3) 0.020(2) 0.036(3) -0.007(2) 0.001(2) -0.009(2)
C303 0.033(3) 0.026(3) 0.044(3) -0.005(2) 0.005(3) -0.009(2)
C304 0.019(3) 0.024(3) 0.070(4) -0.001(3) -0.006(3) -0.002(2)
C305 0.025(3) 0.025(3) 0.042(3) 0.002(2) -0.014(2) -0.006(2)
C306 0.023(3) 0.019(2) 0.035(3) -0.002(2) -0.007(2) -0.010(2)
C307 0.041(3) 0.033(3) 0.035(3) -0.004(2) 0.001(3) -0.013(2)
C308 0.073(4) 0.062(4) 0.051(4) 0.002(3) -0.026(3) -0.030(3)
C309 0.063(4) 0.093(5) 0.043(4) -0.007(3) 0.010(3) -0.034(4)
C310 0.026(3) 0.025(3) 0.030(3) 0.001(2) -0.013(2) 0.000(2)
C311 0.050(3) 0.048(3) 0.049(4) -0.002(3) 0.006(3) -0.030(3)
C312 0.050(3) 0.049(3) 0.031(3) 0.000(3) -0.001(3) -0.027(3)
C401 0.014(2) 0.021(2) 0.044(3) 0.003(2) -0.009(2) -0.006(2)
C402 0.021(3) 0.035(3) 0.033(3) 0.002(2) -0.008(2) -0.014(2)
C403 0.030(3) 0.032(3) 0.046(4) 0.014(3) -0.010(3) -0.008(2)
C404 0.020(3) 0.025(3) 0.055(4) 0.005(3) 0.006(3) -0.003(2)
C405 0.022(3) 0.024(3) 0.046(3) -0.003(2) 0.009(2) -0.009(2)
C406 0.017(2) 0.030(3) 0.036(3) 0.003(2) 0.000(2) -0.011(2)
C407 0.044(3) 0.036(3) 0.044(4) 0.012(3) -0.026(3) -0.008(3)
C408 0.069(5) 0.104(6) 0.182(8) -0.035(5) -0.071(5) -0.024(4)
C409 0.176(8) 0.078(5) 0.052(5) -0.023(4) -0.001(5) -0.070(5)
C410 0.029(3) 0.035(3) 0.030(3) -0.001(2) -0.001(2) -0.012(2)
C411 0.033(3) 0.035(3) 0.038(3) 0.006(2) -0.006(2) -0.006(2)
C412 0.063(4) 0.053(3) 0.037(3) -0.008(3) 0.000(3) -0.035(3)
K4 0.0230(6) 0.0231(6) 0.0253(6) 0.0008(4) -0.0036(4) -0.0081(4)
Rb4 0.0230(6) 0.0231(6) 0.0253(6) 0.0008(4) -0.0036(4) -0.0081(4)
N5 0.027(2) 0.025(2) 0.033(2) 0.0018(18) -0.0036(18) -0.0121(18)
N6 0.039(2) 0.031(2) 0.029(2) 0.0043(19) -0.005(2) -0.014(2)
O1 0.0257(17) 0.0313(17) 0.0250(18) 0.0019(14) -0.0051(14) -0.0151(14)
O2 0.0313(18) 0.0250(17) 0.035(2) 0.0006(15) -0.0036(15) -0.0128(15)
O3 0.0333(19) 0.0342(19) 0.039(2) -0.0025(16) 0.0038(16) -0.0103(16)
O4 0.0323(19) 0.0290(18) 0.036(2) -0.0058(15) -0.0031(16) -0.0124(15)
O5 0.0228(18) 0.0299(18) 0.049(2) 0.0039(16) -0.0102(16) -0.0075(15)
O6 0.037(2) 0.0342(18) 0.033(2) 0.0086(15) -0.0147(16) -0.0161(16)
C7 0.032(3) 0.036(3) 0.035(3) -0.003(2) 0.006(2) -0.018(2)
C8 0.042(3) 0.035(3) 0.024(3) 0.001(2) 0.000(2) -0.019(2)
C9 0.026(3) 0.031(3) 0.027(3) -0.003(2) -0.007(2) -0.010(2)
C10 0.022(3) 0.035(3) 0.047(3) -0.004(3) -0.009(2) -0.014(2)
C11 0.041(3) 0.034(3) 0.042(3) 0.009(3) -0.009(3) -0.022(2)
C12 0.036(3) 0.038(3) 0.037(3) 0.007(2) 0.007(2) -0.018(3)
C13 0.052(3) 0.050(3) 0.031(3) -0.001(3) 0.009(3) -0.026(3)
C14 0.040(3) 0.036(3) 0.036(3) -0.005(2) 0.012(2) -0.015(3)
C15 0.038(3) 0.024(3) 0.042(3) -0.010(2) -0.007(2) -0.008(2)
C16 0.039(3) 0.023(3) 0.044(3) -0.007(2) -0.007(3) -0.007(2)
C17 0.041(3) 0.022(3) 0.047(3) 0.004(2) -0.008(3) -0.010(2)
C18 0.040(3) 0.034(3) 0.038(3) 0.003(2) -0.003(2) -0.016(3)
C19 0.029(3) 0.038(3) 0.049(3) 0.000(3) -0.002(2) -0.022(2)
C20 0.020(3) 0.038(3) 0.057(4) -0.002(3) -0.005(3) -0.013(2)
C21 0.028(3) 0.031(3) 0.061(4) 0.006(3) -0.020(3) -0.006(2)
C22 0.044(3) 0.030(3) 0.044(3) 0.005(2) -0.025(3) -0.010(2)
C23 0.053(4) 0.042(3) 0.030(3) 0.013(2) -0.009(3) -0.015(3)
C24 0.051(3) 0.036(3) 0.034(3) 0.015(2) -0.005(3) -0.017(3)
K5 0.0213(6) 0.0245(6) 0.0257(6) 0.0016(4) -0.0050(4) -0.0089(4)
Rb5 0.0213(6) 0.0245(6) 0.0257(6) 0.0016(4) -0.0050(4) -0.0089(4)
N7 0.022(2) 0.026(2) 0.030(2) 0.0018(17) -0.0054(17) -0.0106(17)
N8 0.025(2) 0.033(2) 0.025(2) -0.0009(18) -0.0020(17) -0.0082(18)
O7 0.0278(18) 0.0277(17) 0.0295(19) -0.0020(14) -0.0089(15) -0.0116(15)
O8 0.0263(18) 0.0313(18) 0.035(2) -0.0022(15) -0.0026(15) -0.0149(15)
O9 0.0277(19) 0.0271(17) 0.034(2) 0.0005(15) 0.0010(15) -0.0049(15)
O10 0.0268(18) 0.0242(17) 0.0328(19) 0.0001(14) -0.0003(15) -0.0094(14)
O11 0.0297(18) 0.0332(18) 0.0258(19) 0.0001(15) -0.0076(15) -0.0110(15)
O12 0.0232(18) 0.0378(19) 0.0322(19) -0.0044(15) -0.0074(15) -0.0105(15)
C25 0.031(3) 0.026(3) 0.043(3) -0.002(2) -0.007(2) -0.005(2)
C26 0.035(3) 0.031(3) 0.039(3) -0.003(2) -0.005(2) -0.017(2)
C27 0.034(3) 0.033(3) 0.039(3) 0.003(2) -0.017(2) -0.018(2)
C28 0.027(3) 0.041(3) 0.046(3) 0.005(3) -0.010(2) -0.019(2)
C29 0.023(3) 0.050(3) 0.028(3) 0.002(2) -0.006(2) -0.017(2)
C30 0.020(3) 0.032(3) 0.034(3) 0.000(2) -0.005(2) -0.001(2)
C31 0.033(3) 0.032(3) 0.047(4) -0.007(3) 0.000(3) -0.008(2)
C32 0.032(3) 0.028(3) 0.048(4) 0.007(2) -0.004(3) -0.004(2)
C33 0.045(3) 0.023(3) 0.036(3) 0.006(2) -0.005(3) -0.011(2)
C34 0.042(3) 0.031(3) 0.032(3) 0.003(2) 0.003(2) -0.021(2)
C35 0.032(3) 0.039(3) 0.029(3) 0.000(2) -0.002(2) -0.017(2)
C36 0.024(3) 0.033(3) 0.033(3) -0.009(2) 0.001(2) -0.008(2)
C37 0.024(3) 0.034(3) 0.041(3) -0.002(2) -0.009(2) -0.006(2)
C38 0.022(3) 0.032(3) 0.044(3) 0.001(2) -0.013(2) -0.007(2)
C39 0.023(3) 0.054(3) 0.033(3) 0.004(3) -0.011(2) -0.019(3)
C40 0.033(3) 0.054(3) 0.028(3) -0.004(2) -0.011(2) -0.023(3)
C41 0.037(3) 0.042(3) 0.037(3) -0.011(3) -0.010(3) -0.008(3)
C42 0.031(3) 0.042(3) 0.033(3) -0.007(2) -0.003(2) -0.012(2)
K6 0.0206(6) 0.0216(6) 0.0263(6) 0.0001(4) -0.0046(4) -0.0095(4)
Rb6 0.0206(6) 0.0216(6) 0.0263(6) 0.0001(4) -0.0046(4) -0.0095(4)
N9 0.026(2) 0.029(2) 0.026(2) 0.0007(18) -0.0041(17) -0.0156(18)
N10 0.025(2) 0.026(2) 0.023(2) 0.0005(17) -0.0046(17) -0.0111(17)
O13 0.0257(18) 0.0321(17) 0.0317(19) 0.0076(14) -0.0100(14) -0.0172(15)
O14 0.0289(18) 0.0275(17) 0.0239(18) 0.0012(14) -0.0061(14) -0.0162(14)
O15 0.0262(18) 0.0232(16) 0.0291(18) -0.0012(14) -0.0047(14) -0.0107(14)
O16 0.0301(18) 0.0338(18) 0.0291(19) 0.0017(15) -0.0101(15) -0.0191(15)
O17 0.0268(18) 0.0257(17) 0.0341(19) 0.0004(14) -0.0046(15) -0.0111(14)
O18 0.0228(17) 0.0286(17) 0.0307(19) 0.0014(14) -0.0057(14) -0.0111(14)
C43 0.033(3) 0.035(3) 0.037(3) 0.005(2) -0.004(2) -0.020(2)
C44 0.039(3) 0.040(3) 0.034(3) 0.016(2) -0.014(2) -0.022(3)
C45 0.034(3) 0.031(3) 0.024(3) 0.005(2) -0.008(2) -0.014(2)
C46 0.030(3) 0.037(3) 0.017(3) 0.002(2) -0.008(2) -0.013(2)
C47 0.026(3) 0.030(3) 0.034(3) 0.003(2) -0.011(2) -0.013(2)
C48 0.020(3) 0.033(3) 0.036(3) 0.003(2) -0.006(2) -0.013(2)
C49 0.029(3) 0.039(3) 0.032(3) 0.009(2) -0.005(2) -0.020(2)
C50 0.027(3) 0.035(3) 0.025(3) -0.002(2) 0.005(2) -0.016(2)
C51 0.035(3) 0.022(3) 0.034(3) -0.002(2) -0.009(2) -0.009(2)
C52 0.035(3) 0.025(3) 0.031(3) -0.003(2) -0.011(2) -0.013(2)
C53 0.031(3) 0.032(3) 0.051(4) -0.008(2) -0.005(2) -0.020(2)
C54 0.040(3) 0.034(3) 0.039(3) 0.002(2) -0.006(2) -0.026(2)
C55 0.031(3) 0.025(3) 0.027(3) 0.003(2) -0.005(2) -0.014(2)
C56 0.031(3) 0.022(2) 0.034(3) 0.001(2) -0.003(2) -0.013(2)
C57 0.027(3) 0.022(2) 0.044(3) 0.000(2) -0.012(2) -0.008(2)
C58 0.026(3) 0.026(3) 0.042(3) -0.006(2) -0.009(2) -0.004(2)
C59 0.022(3) 0.039(3) 0.031(3) 0.001(2) 0.000(2) -0.014(2)
C60 0.024(3) 0.038(3) 0.039(3) 0.003(2) -0.008(2) -0.017(2)
N11 0.046(3) 0.041(3) 0.073(3) 0.001(2) -0.015(2) -0.018(2)
N12 0.071(3) 0.049(3) 0.033(3) 0.009(2) -0.021(2) -0.029(2)
Rb1 0.0284(4) 0.0279(5) 0.0458(5) -0.0027(4) -0.0092(4) -0.0027(3)
K1 0.0284(4) 0.0279(5) 0.0458(5) -0.0027(4) -0.0092(4) -0.0027(3)
Rb1A 0.0300(14) 0.0317(16) 0.0411(17) -0.0099(12) -0.0119(12) 0.0041(11)
N13 0.079(4) 0.108(5) 0.204(7) -0.050(5) -0.028(4) -0.019(4)
Rb2 0.0281(3) 0.0306(3) 0.0428(4) -0.0017(2) -0.0147(3) -0.0057(2)
K2 0.0281(3) 0.0306(3) 0.0428(4) -0.0017(2) -0.0147(3) -0.0057(2)
N14 0.091(4) 0.039(3) 0.135(5) -0.016(3) -0.067(4) -0.008(3)
N15 0.146(6) 0.090(4) 0.053(4) 0.015(3) -0.039(4) -0.018(4)
N16 0.045(3) 0.067(3) 0.034(3) 0.008(2) -0.004(2) -0.010(2)
Rb3 0.0337(3) 0.0263(3) 0.0340(4) -0.0005(2) -0.0096(2) -0.0006(2)
K3 0.0337(3) 0.0263(3) 0.0340(4) -0.0005(2) -0.0096(2) -0.0006(2)
N17 0.044(3) 0.063(3) 0.053(3) -0.008(2) 0.004(2) -0.017(2)
N18 0.032(2) 0.034(2) 0.066(3) 0.000(2) -0.015(2) -0.016(2)
N19 0.052(3) 0.060(3) 0.069(4) -0.015(3) -0.016(3) -0.015(2)
N20 0.085(4) 0.025(2) 0.058(3) 0.003(2) -0.043(3) -0.010(2)
N21 0.180(7) 0.164(6) 0.104(5) -0.049(5) -0.029(5) 0.014(5)
N22 0.059(3) 0.047(3) 0.053(3) 0.009(2) -0.010(2) -0.023(2)
N23 0.168(4) 0.151(3) 0.177(4) -0.049(2) 0.053(2) -0.100(3)
N24 0.291(7) 0.239(6) 0.229(6) -0.096(5) -0.100(5) -0.060(5)
N25 0.170(5) 0.114(4) 0.109(4) 0.019(4) 0.025(4) -0.017(4)
N26 0.076(4) 0.130(5) 0.088(5) 0.017(4) -0.005(3) -0.044(4)
N27 0.185(6) 0.091(4) 0.143(6) 0.002(4) -0.076(5) -0.020(4)
N28 0.113(5) 0.148(5) 0.051(4) 0.002(3) -0.014(3) -0.085(4)
N29 0.062(3) 0.099(4) 0.046(3) 0.015(3) 0.001(3) -0.026(3)
N30 0.080(4) 0.052(3) 0.155(6) -0.011(3) -0.045(4) -0.025(3)
N31 0.058(3) 0.052(3) 0.060(3) -0.006(2) 0.012(3) -0.013(2)
N32 0.083(4) 0.085(4) 0.177(5) -0.023(4) 0.017(4) -0.033(3)
N33 0.220(8) 0.231(8) 0.105(6) -0.005(6) -0.013(6) -0.160(7)
N34 0.085(4) 0.030(3) 0.076(4) -0.005(2) -0.016(3) -0.010(2)
N35 0.262(7) 0.306(7) 0.233(7) -0.023(5) -0.013(5) -0.115(5)
N36 0.047(3) 0.069(3) 0.102(4) -0.037(3) 0.002(3) -0.008(3)

loop_
_atom_type_symbol
_atom_type_description
_atom_type_scat_dispersion_real
_atom_type_scat_dispersion_imag
_atom_type_scat_source
C C 0.0033 0.0016 'International Tables Vol C Tables 4.2.6.8 and 6.1.1.4'
H H 0.0000 0.0000 'International Tables Vol C Tables 4.2.6.8 and 6.1.1.4'
N N 0.0061 0.0033 'International Tables Vol C Tables 4.2.6.8 and 6.1.1.4'
O O 0.0106 0.0060 'International Tables Vol C Tables 4.2.6.8 and 6.1.1.4'
Rb Rb -0.9393 2.9676 'International Tables Vol C Tables 4.2.6.8 and 6.1.1.4'
K K 0.2009 0.2494 'International Tables Vol C Tables 4.2.6.8 and 6.1.1.4'
Cu Cu 0.3201 1.2651 'International Tables Vol C Tables 4.2.6.8 and 6.1.1.4'
Si Si 0.0817 0.0704 'International Tables Vol C Tables 4.2.6.8 and 6.1.1.4'

loop_
_geom_angle_atom_site_label_1
_geom_angle_atom_site_label_2
_geom_angle_atom_site_label_3
_geom_angle
_geom_angle_site_symmetry_1
_geom_angle_site_symmetry_3
Si4 Si1 Si2 98.69(6) . .
Si4 Si1 Si3 65.89(5) . .
Si2 Si1 Si3 66.33(5) . .
Si4 Si1 Si5 64.28(5) . .
Si2 Si1 Si5 64.97(5) . .
Si3 Si1 Si5 100.43(6) . .
Si9 Si2 Si6 64.55(5) . .
Si9 Si2 Si1 111.14(6) . .
Si6 Si2 Si1 109.70(6) . .
Si9 Si2 Si5 57.35(5) . .
Si6 Si2 Si5 102.27(6) . .
Si1 Si2 Si5 58.22(5) . .
Si9 Si2 Si3 102.82(6) . .
Si6 Si2 Si3 56.66(5) . .
Si1 Si2 Si3 57.28(5) . .
Si5 Si2 Si3 91.02(5) . .
Si9 Si2 K1 75.21(4) . 1_565
Si6 Si2 K1 73.43(4) . 1_565
Si1 Si2 K1 173.59(6) . 1_565
Si5 Si2 K1 127.22(5) . 1_565
Si3 Si2 K1 123.14(5) . 1_565
Si9 Si2 Rb1 75.21(4) . 1_565
Si6 Si2 Rb1 73.43(4) . 1_565
Si1 Si2 Rb1 173.59(6) . 1_565
Si5 Si2 Rb1 127.22(5) . 1_565
Si3 Si2 Rb1 123.14(5) . 1_565
K1 Si2 Rb1 0.0 1_565 1_565
Si9 Si2 Rb1A 87.15(7) . 1_565
Si6 Si2 Rb1A 68.94(5) . 1_565
Si1 Si2 Rb1A 159.50(8) . 1_565
Si5 Si2 Rb1A 142.18(8) . 1_565
Si3 Si2 Rb1A 111.00(7) . 1_565
K1 Si2 Rb1A 15.75(5) 1_565 1_565
Rb1 Si2 Rb1A 15.75(5) 1_565 1_565
Si7 Si3 Si6 63.52(5) . .
Si7 Si3 Si1 109.59(6) . .
Si6 Si3 Si1 108.84(6) . .
Si7 Si3 Si4 57.08(5) . .
Si6 Si3 Si4 100.08(6) . .
Si1 Si3 Si4 56.51(5) . .
Si7 Si3 Si2 100.79(6) . .
Si6 Si3 Si2 56.63(4) . .
Si1 Si3 Si2 56.39(5) . .
Si4 Si3 Si2 87.49(5) . .
Si8 Si4 Si1 111.83(6) . .
Si8 Si4 Si7 65.45(5) . .
Si1 Si4 Si7 110.18(6) . .
Si8 Si4 Si5 57.59(5) . .
Si1 Si4 Si5 58.68(5) . .
Si7 Si4 Si5 103.49(6) . .
Si8 Si4 Si3 103.69(6) . .
Si1 Si4 Si3 57.60(5) . .
Si7 Si4 Si3 56.62(5) . .
Si5 Si4 Si3 92.05(5) . .
Si8 Si4 Rb3 71.17(4) . .
Si1 Si4 Rb3 175.84(6) . .
Si7 Si4 Rb3 68.11(4) . .
Si5 Si4 Rb3 125.19(5) . .
Si3 Si4 Rb3 119.31(5) . .
Si8 Si4 Rb2 116.17(5) . .
Si1 Si4 Rb2 107.97(5) . .
Si7 Si4 Rb2 137.21(5) . .
Si5 Si4 Rb2 112.52(5) . .
Si3 Si4 Rb2 139.87(5) . .
Rb3 Si4 Rb2 72.47(3) . .
Si8 Si5 Si9 64.06(5) . .
Si8 Si5 Si1 110.14(6) . .
Si9 Si5 Si1 109.65(6) . .
Si8 Si5 Si4 57.38(5) . .
Si9 Si5 Si4 101.70(5) . .
Si1 Si5 Si4 57.05(5) . .
Si8 Si5 Si2 102.01(5) . .
Si9 Si5 Si2 57.14(5) . .
Si1 Si5 Si2 56.81(5) . .
Si4 Si5 Si2 89.44(5) . .
Si2 Si6 Si3 66.71(5) . .
Si2 Si6 Cu1 112.20(5) . .
Si3 Si6 Cu1 112.94(6) . .
Si2 Si6 Si7 103.99(6) . .
Si3 Si6 Si7 58.04(5) . .
Cu1 Si6 Si7 58.15(4) . .
Si2 Si6 Si9 57.70(5) . .
Si3 Si6 Si9 105.08(5) . .
Cu1 Si6 Si9 58.07(4) . .
Si7 Si6 Si9 90.78(5) . .
Si2 Si6 Rb1A 72.40(6) . 1_565
Si3 Si6 Rb1A 120.31(7) . 1_565
Cu1 Si6 Rb1A 121.99(7) . 1_565
Si7 Si6 Rb1A 176.26(7) . 1_565
Si9 Si6 Rb1A 86.47(8) . 1_565
Si2 Si6 Rb1 66.68(4) . 1_565
Si3 Si6 Rb1 125.76(5) . 1_565
Cu1 Si6 Rb1 109.16(4) . 1_565
Si7 Si6 Rb1 161.47(5) . 1_565
Si9 Si6 Rb1 70.69(4) . 1_565
Rb1A Si6 Rb1 15.99(5) 1_565 1_565
Si2 Si6 K1 66.68(4) . 1_565
Si3 Si6 K1 125.76(5) . 1_565
Cu1 Si6 K1 109.16(4) . 1_565
Si7 Si6 K1 161.47(5) . 1_565
Si9 Si6 K1 70.69(4) . 1_565
Rb1A Si6 K1 15.99(5) 1_565 1_565
Rb1 Si6 K1 0.00(2) 1_565 1_565
Si3 Si7 Cu1 113.60(6) . .
Si3 Si7 Si4 66.29(5) . .
Cu1 Si7 Si4 110.94(5) . .
Si3 Si7 Si6 58.44(5) . .
Cu1 Si7 Si6 58.45(4) . .
Si4 Si7 Si6 102.87(6) . .
Si3 Si7 Si8 104.56(5) . .
Cu1 Si7 Si8 57.31(4) . .
Si4 Si7 Si8 57.01(5) . .
Si6 Si7 Si8 89.73(5) . .
Si3 Si7 Rb3 130.67(5) . .
Cu1 Si7 Rb3 104.42(4) . .
Si4 Si7 Rb3 71.57(4) . .
Si6 Si7 Rb3 159.67(5) . .
Si8 Si7 Rb3 70.71(4) . .
Si4 Si8 Si5 65.03(5) . .
Si4 Si8 Cu1 111.39(5) . .
Si5 Si8 Cu1 112.81(5) . .
Si4 Si8 Si9 102.91(6) . .
Si5 Si8 Si9 58.16(5) . .
Cu1 Si8 Si9 58.39(4) . .
Si4 Si8 Si7 57.54(5) . .
Si5 Si8 Si7 103.16(6) . .
Cu1 Si8 Si7 57.26(4) . .
Si9 Si8 Si7 89.62(5) . .
Si4 Si8 Rb3 69.43(4) . .
Si5 Si8 Rb3 130.36(5) . .
Cu1 Si8 Rb3 101.11(4) . .
Si9 Si8 Rb3 154.95(5) . .
Si7 Si8 Rb3 65.94(4) . .
Si2 Si9 Si5 65.52(5) . .
Si2 Si9 Cu1 111.88(5) . .
Si5 Si9 Cu1 111.87(5) . .
Si2 Si9 Si8 103.48(6) . .
Si5 Si9 Si8 57.78(5) . .
Cu1 Si9 Si8 57.75(4) . .
Si2 Si9 Si6 57.75(5) . .
Si5 Si9 Si6 103.23(6) . .
Cu1 Si9 Si6 57.67(4) . .
Si8 Si9 Si6 89.87(5) . .
Si2 Si9 K1 65.40(4) . 1_565
Si5 Si9 K1 125.62(5) . 1_565
Cu1 Si9 K1 106.88(4) . 1_565
Si8 Si9 K1 157.74(5) . 1_565
Si6 Si9 K1 67.88(4) . 1_565
Si2 Si9 Rb1 65.40(4) . 1_565
Si5 Si9 Rb1 125.62(5) . 1_565
Cu1 Si9 Rb1 106.88(4) . 1_565
Si8 Si9 Rb1 157.74(5) . 1_565
Si6 Si9 Rb1 67.88(4) . 1_565
K1 Si9 Rb1 0.0 1_565 1_565
C1 Cu1 Si7 129.69(12) . .
C1 Cu1 Si8 132.42(12) . .
Si7 Cu1 Si8 65.43(4) . .
C1 Cu1 Si6 130.15(12) . .
Si7 Cu1 Si6 63.40(4) . .
Si8 Cu1 Si6 97.41(4) . .
C1 Cu1 Si9 132.65(12) . .
Si7 Cu1 Si9 97.62(4) . .
Si8 Cu1 Si9 63.87(4) . .
Si6 Cu1 Si9 64.26(4) . .
C1 N1 C3 111.8(3) . .
C1 N1 C101 123.7(3) . .
C3 N1 C101 123.9(3) . .
N1 C1 N2 103.1(3) . .
N1 C1 Cu1 127.8(3) . .
N2 C1 Cu1 129.0(3) . .
C1 N2 C2 111.5(3) . .
C1 N2 C201 126.0(3) . .
C2 N2 C201 122.4(3) . .
C3 C2 N2 106.3(4) . .
C3 C2 H2 126.8 . .
N2 C2 H2 126.8 . .
C2 C3 N1 107.2(4) . .
C2 C3 H3 126.4 . .
N1 C3 H3 126.4 . .
C106 C101 C102 124.0(4) . .
C106 C101 N1 119.3(3) . .
C102 C101 N1 116.7(4) . .
C101 C102 C103 117.1(4) . .
C101 C102 C107 123.1(4) . .
C103 C102 C107 119.8(4) . .
C104 C103 C102 120.7(4) . .
C104 C103 H103 119.7 . .
C102 C103 H103 119.7 . .
C103 C104 C105 120.5(4) . .
C103 C104 K1 107.0(3) . 1_565
C105 C104 K1 81.2(3) . 1_565
C103 C104 Rb1 107.0(3) . 1_565
C105 C104 Rb1 81.2(3) . 1_565
K1 C104 Rb1 0.0 1_565 1_565
C103 C104 Rb1A 120.0(3) . 1_565
C105 C104 Rb1A 69.0(3) . 1_565
K1 C104 Rb1A 14.79(5) 1_565 1_565
Rb1 C104 Rb1A 14.79(5) 1_565 1_565
C103 C104 H104 119.7 . .
C105 C104 H104 119.7 . .
K1 C104 H104 82.0 1_565 .
Rb1 C104 H104 82.0 1_565 .
Rb1A C104 H104 81.8 1_565 .
C104 C105 C106 121.6(4) . .
C104 C105 K1 75.0(3) . 1_565
C106 C105 K1 109.4(3) . 1_565
C104 C105 Rb1 75.0(3) . 1_565
C106 C105 Rb1 109.4(3) . 1_565
K1 C105 Rb1 0.0 1_565 1_565
C104 C105 Rb1A 89.4(3) . 1_565
C106 C105 Rb1A 109.4(3) . 1_565
K1 C105 Rb1A 16.78(6) 1_565 1_565
Rb1 C105 Rb1A 16.78(6) 1_565 1_565
C104 C105 H105 119.2 . .
C106 C105 H105 119.2 . .
K1 C105 H105 85.7 1_565 .
Rb1 C105 H105 85.7 1_565 .
Rb1A C105 H105 70.7 1_565 .
C101 C106 C105 116.1(4) . .
C101 C106 C110 122.6(4) . .
C105 C106 C110 121.2(4) . .
C108 C107 C102 112.8(4) . .
C108 C107 C109 109.6(4) . .
C102 C107 C109 111.0(4) . .
C108 C107 H107 107.8 . .
C102 C107 H107 107.8 . .
C109 C107 H107 107.8 . .
C107 C108 H10C 109.5 . .
C107 C108 H10D 109.5 . .
H10C C108 H10D 109.5 . .
C107 C108 H10E 109.5 . .
H10C C108 H10E 109.5 . .
H10D C108 H10E 109.5 . .
C107 C109 H10F 109.5 . .
C107 C109 H10G 109.5 . .
H10F C109 H10G 109.5 . .
C107 C109 H10H 109.5 . .
H10F C109 H10H 109.5 . .
H10G C109 H10H 109.5 . .
C106 C110 C111 109.8(4) . .
C106 C110 C112 113.2(4) . .
C111 C110 C112 109.9(3) . .
C106 C110 H110 107.9 . .
C111 C110 H110 107.9 . .
C112 C110 H110 107.9 . .
C110 C111 H11F 109.5 . .
C110 C111 H11G 109.5 . .
H11F C111 H11G 109.5 . .
C110 C111 H11H 109.5 . .
H11F C111 H11H 109.5 . .
H11G C111 H11H 109.5 . .
C110 C112 H11I 109.5 . .
C110 C112 H11J 109.5 . .
H11I C112 H11J 109.5 . .
C110 C112 H11K 109.5 . .
H11I C112 H11K 109.5 . .
H11J C112 H11K 109.5 . .
C202 C201 C206 123.5(4) . .
C202 C201 N2 117.7(3) . .
C206 C201 N2 118.8(4) . .
C201 C202 C203 117.1(4) . .
C201 C202 C207 123.0(4) . .
C203 C202 C207 119.9(4) . .
C204 C203 C202 121.1(4) . .
C204 C203 Rb3 65.4(2) . .
C202 C203 Rb3 100.8(3) . .
C204 C203 H203 119.5 . .
C202 C203 H203 119.5 . .
Rb3 C203 H203 103.5 . .
C203 C204 C205 120.1(4) . .
C203 C204 Rb3 91.7(3) . .
C205 C204 Rb3 86.9(3) . .
C203 C204 H204 119.9 . .
C205 C204 H204 119.9 . .
Rb3 C204 H204 91.3 . .
C204 C205 C206 122.1(4) . .
C204 C205 Rb3 69.3(3) . .
C206 C205 Rb3 101.6(3) . .
C204 C205 H205 118.9 . .
C206 C205 H205 118.9 . .
Rb3 C205 H205 99.1 . .
C205 C206 C201 116.0(4) . .
C205 C206 C210 122.3(4) . .
C201 C206 C210 121.8(4) . .
C202 C207 C208 111.1(4) . .
C202 C207 C209 112.1(3) . .
C208 C207 C209 110.5(3) . .
C202 C207 H207 107.6 . .
C208 C207 H207 107.6 . .
C209 C207 H207 107.6 . .
C207 C208 H20F 109.5 . .
C207 C208 H20G 109.5 . .
H20F C208 H20G 109.5 . .
C207 C208 H20H 109.5 . .
H20F C208 H20H 109.5 . .
H20G C208 H20H 109.5 . .
C207 C209 H20I 109.5 . .
C207 C209 H20J 109.5 . .
H20I C209 H20J 109.5 . .
C207 C209 H20K 109.5 . .
H20I C209 H20K 109.5 . .
H20J C209 H20K 109.5 . .
C206 C210 C212 110.5(4) . .
C206 C210 C211 114.1(4) . .
C212 C210 C211 109.8(4) . .
C206 C210 H210 107.4 . .
C212 C210 H210 107.4 . .
C211 C210 H210 107.4 . .
C210 C211 H21F 109.5 . .
C210 C211 H21G 109.5 . .
H21F C211 H21G 109.5 . .
C210 C211 H21H 109.5 . .
H21F C211 H21H 109.5 . .
H21G C211 H21H 109.5 . .
C210 C212 H21I 109.5 . .
C210 C212 H21J 109.5 . .
H21I C212 H21J 109.5 . .
C210 C212 H21K 109.5 . .
H21I C212 H21K 109.5 . .
H21J C212 H21K 109.5 . .
Si14 Si10 Si12 99.85(5) . .
Si14 Si10 Si11 65.78(5) . .
Si12 Si10 Si11 65.70(5) . .
Si14 Si10 Si13 65.99(5) . .
Si12 Si10 Si13 65.30(5) . .
Si11 Si10 Si13 100.50(6) . .
Si15 Si11 Si18 63.18(5) . .
Si15 Si11 Si10 109.89(6) . .
Si18 Si11 Si10 109.06(6) . .
Si15 Si11 Si14 101.61(6) . .
Si18 Si11 Si14 56.86(5) . .
Si10 Si11 Si14 56.86(5) . .
Si15 Si11 Si12 57.27(5) . .
Si18 Si11 Si12 100.67(6) . .
Si10 Si11 Si12 57.01(5) . .
Si14 Si11 Si12 89.41(5) . .
Si16 Si12 Si10 109.51(6) . .
Si16 Si12 Si15 63.89(5) . .
Si10 Si12 Si15 109.77(6) . .
Si16 Si12 Si13 56.74(5) . .
Si10 Si12 Si13 57.65(5) . .
Si15 Si12 Si13 102.39(5) . .
Si16 Si12 Si11 101.41(5) . .
Si10 Si12 Si11 57.28(5) . .
Si15 Si12 Si11 56.87(5) . .
Si13 Si12 Si11 90.85(5) . .
Si16 Si12 Rb2 66.37(4) . .
Si10 Si12 Rb2 175.58(5) . .
Si15 Si12 Rb2 67.30(4) . .
Si13 Si12 Rb2 119.16(5) . .
Si11 Si12 Rb2 121.15(5) . .
Si16 Si12 Rb3 62.45(4) . .
Si10 Si12 Rb3 112.37(5) . .
Si15 Si12 Rb3 119.63(5) . .
Si13 Si12 Rb3 68.60(4) . .
Si11 Si12 Rb3 158.47(5) . .
Rb2 Si12 Rb3 67.55(2) . .
Si16 Si13 Si17 63.78(5) . .
Si16 Si13 Si10 109.21(6) . .
Si17 Si13 Si10 109.33(6) . .
Si16 Si13 Si12 57.01(5) . .
Si17 Si13 Si12 102.11(5) . .
Si10 Si13 Si12 57.05(5) . .
Si16 Si13 Si14 100.58(6) . .
Si17 Si13 Si14 56.80(5) . .
Si10 Si13 Si14 56.59(5) . .
Si12 Si13 Si14 89.34(5) . .
Si16 Si13 Rb3 63.73(4) . .
Si17 Si13 Rb3 119.77(5) . .
Si10 Si13 Rb3 114.03(5) . .
Si12 Si13 Rb3 71.27(4) . .
Si14 Si13 Rb3 159.55(5) . .
Si18 Si14 Si17 64.13(5) . .
Si18 Si14 Si10 109.79(6) . .
Si17 Si14 Si10 110.06(6) . .
Si18 Si14 Si11 57.16(5) . .
Si17 Si14 Si11 102.73(6) . .
Si10 Si14 Si11 57.36(5) . .
Si18 Si14 Si13 101.29(5) . .
Si17 Si14 Si13 56.77(5) . .
Si10 Si14 Si13 57.42(5) . .
Si11 Si14 Si13 90.40(5) . .
Si18 Si14 Rb1A 61.12(5) . 1_655
Si17 Si14 Rb1A 107.24(7) . 1_655
Si10 Si14 Rb1A 130.90(8) . 1_655
Si11 Si14 Rb1A 84.27(6) . 1_655
Si13 Si14 Rb1A 161.59(7) . 1_655
Si11 Si15 Si12 65.86(5) . .
Si11 Si15 Cu2 113.18(6) . .
Si12 Si15 Cu2 112.03(6) . .
Si11 Si15 Si18 58.51(5) . .
Si12 Si15 Si18 103.36(6) . .
Cu2 Si15 Si18 57.95(4) . .
Si11 Si15 Si16 103.31(6) . .
Si12 Si15 Si16 57.61(5) . .
Cu2 Si15 Si16 57.41(4) . .
Si18 Si15 Si16 88.66(5) . .
Si11 Si15 Rb2 135.24(5) . .
Si12 Si15 Rb2 73.62(4) . .
Cu2 Si15 Rb2 98.74(4) . .
Si18 Si15 Rb2 154.21(6) . .
Si16 Si15 Rb2 67.85(4) . .
Si13 Si16 Si12 66.24(5) . .
Si13 Si16 Cu2 114.66(6) . .
Si12 Si16 Cu2 114.31(6) . .
Si13 Si16 Si17 58.43(5) . .
Si12 Si16 Si17 104.82(6) . .
Cu2 Si16 Si17 59.31(4) . .
Si13 Si16 Si15 105.27(6) . .
Si12 Si16 Si15 58.50(5) . .
Cu2 Si16 Si15 58.96(4) . .
Si17 Si16 Si15 91.48(5) . .
Si13 Si16 Rb3 78.04(4) . .
Si12 Si16 Rb3 79.69(4) . .
Cu2 Si16 Rb3 163.63(5) . .
Si17 Si16 Rb3 127.49(5) . .
Si15 Si16 Rb3 129.93(5) . .
Si13 Si16 Rb2 135.15(5) . .
Si12 Si16 Rb2 74.74(4) . .
Cu2 Si16 Rb2 100.74(4) . .
Si17 Si16 Rb2 158.49(5) . .
Si15 Si16 Rb2 69.69(4) . .
Rb3 Si16 Rb2 73.94(3) . .
Si13 Si17 Si14 66.43(5) . .
Si13 Si17 Cu2 112.41(5) . .
Si14 Si17 Cu2 112.28(6) . .
Si13 Si17 Si16 57.79(4) . .
Si14 Si17 Si16 103.09(6) . .
Cu2 Si17 Si16 57.56(4) . .
Si13 Si17 Si18 103.67(6) . .
Si14 Si17 Si18 57.91(5) . .
Cu2 Si17 Si18 57.51(4) . .
Si16 Si17 Si18 88.36(5) . .
Si14 Si18 Cu2 113.63(6) . .
Si14 Si18 Si11 65.98(5) . .
Cu2 Si18 Si11 114.15(6) . .
Si14 Si18 Si15 104.61(6) . .
Cu2 Si18 Si15 59.17(4) . .
Si11 Si18 Si15 58.32(5) . .
Si14 Si18 Si17 57.96(5) . .
Cu2 Si18 Si17 58.89(4) . .
Si11 Si18 Si17 104.61(6) . .
Si15 Si18 Si17 91.50(5) . .
Si14 Si18 Rb1A 81.86(6) . 1_655
Cu2 Si18 Rb1A 147.52(8) . 1_655
Si11 Si18 Rb1A 98.14(8) . 1_655
Si15 Si18 Rb1A 147.49(8) . 1_655
Si17 Si18 Rb1A 117.72(6) . 1_655
Si14 Si18 Rb1 89.76(5) . 1_655
Cu2 Si18 Rb1 131.33(5) . 1_655
Si11 Si18 Rb1 114.33(5) . 1_655
Si15 Si18 Rb1 156.86(6) . 1_655
Si17 Si18 Rb1 111.57(5) . 1_655
Rb1A Si18 Rb1 16.21(6) 1_655 1_655
Si14 Si18 K1 89.76(5) . 1_655
Cu2 Si18 K1 131.33(5) . 1_655
Si11 Si18 K1 114.33(5) . 1_655
Si15 Si18 K1 156.86(6) . 1_655
Si17 Si18 K1 111.57(5) . 1_655
Rb1A Si18 K1 16.21(6) 1_655 1_655
Rb1 Si18 K1 0.00(6) 1_655 1_655
C4 Cu2 Si16 128.99(13) . .
C4 Cu2 Si18 135.74(13) . .
Si16 Cu2 Si18 95.18(4) . .
C4 Cu2 Si15 134.11(12) . .
Si16 Cu2 Si15 63.63(4) . .
Si18 Cu2 Si15 62.87(4) . .
C4 Cu2 Si17 129.25(12) . .
Si16 Cu2 Si17 63.13(4) . .
Si18 Cu2 Si17 63.60(4) . .
Si15 Cu2 Si17 96.47(4) . .
C4 N3 C6 111.9(3) . .
C4 N3 C301 124.7(3) . .
C6 N3 C301 122.5(3) . .
N4 C4 N3 103.0(3) . .
N4 C4 Cu2 129.6(3) . .
N3 C4 Cu2 127.5(3) . .
C4 N4 C5 111.5(3) . .
C4 N4 C401 124.1(3) . .
C5 N4 C401 124.4(3) . .
C6 C5 N4 107.0(4) . .
C6 C5 H5 126.5 . .
N4 C5 H5 126.5 . .
C5 C6 N3 106.6(3) . .
C5 C6 H6 126.7 . .
N3 C6 H6 126.7 . .
C306 C301 C302 124.2(4) . .
C306 C301 N3 116.9(4) . .
C302 C301 N3 118.9(4) . .
C303 C302 C301 116.5(4) . .
C303 C302 C307 121.0(4) . .
C301 C302 C307 122.4(4) . .
C304 C303 C302 121.5(5) . .
C304 C303 Rb1 74.1(3) . 1_655
C302 C303 Rb1 117.8(3) . 1_655
C304 C303 H303 119.3 . .
C302 C303 H303 119.3 . .
Rb1 C303 H303 78.6 1_655 .
C303 C304 C305 120.7(4) . .
C303 C304 K1 83.2(3) . 1_655
C305 C304 K1 113.2(3) . 1_655
C303 C304 Rb1 83.2(3) . 1_655
C305 C304 Rb1 113.2(3) . 1_655
K1 C304 Rb1 0.0 1_655 1_655
C303 C304 H304 119.6 . .
C305 C304 H304 119.6 . .
K1 C304 H304 73.8 1_655 .
Rb1 C304 H304 73.8 1_655 .
C304 C305 C306 120.5(4) . .
C304 C305 H305 119.7 . .
C306 C305 H305 119.7 . .
C301 C306 C305 116.5(4) . .
C301 C306 C310 122.5(4) . .
C305 C306 C310 121.0(4) . .
C309 C307 C302 114.2(4) . .
C309 C307 C308 110.5(4) . .
C302 C307 C308 111.0(4) . .
C309 C307 H307 106.9 . .
C302 C307 H307 106.9 . .
C308 C307 H307 106.9 . .
C307 C308 H30F 109.5 . .
C307 C308 H30G 109.5 . .
H30F C308 H30G 109.5 . .
C307 C308 H30H 109.5 . .
H30F C308 H30H 109.5 . .
H30G C308 H30H 109.5 . .
C307 C309 H30I 109.5 . .
C307 C309 H30J 109.5 . .
H30I C309 H30J 109.5 . .
C307 C309 H30K 109.5 . .
H30I C309 H30K 109.5 . .
H30J C309 H30K 109.5 . .
C306 C310 C311 113.1(3) . .
C306 C310 C312 111.0(3) . .
C311 C310 C312 110.4(4) . .
C306 C310 H310 107.3 . .
C311 C310 H310 107.3 . .
C312 C310 H310 107.3 . .
C310 C311 H31F 109.5 . .
C310 C311 H31G 109.5 . .
H31F C311 H31G 109.5 . .
C310 C311 H31H 109.5 . .
H31F C311 H31H 109.5 . .
H31G C311 H31H 109.5 . .
C310 C312 H31I 109.5 . .
C310 C312 H31J 109.5 . .
H31I C312 H31J 109.5 . .
C310 C312 H31K 109.5 . .
H31I C312 H31K 109.5 . .
H31J C312 H31K 109.5 . .
C402 C401 C406 123.7(4) . .
C402 C401 N4 118.1(4) . .
C406 C401 N4 118.1(4) . .
C401 C402 C403 116.6(4) . .
C401 C402 C407 122.5(4) . .
C403 C402 C407 120.9(4) . .
C404 C403 C402 121.7(4) . .
C404 C403 Rb2 87.1(3) . .
C402 C403 Rb2 97.8(3) . .
C404 C403 H403 119.1 . .
C402 C403 H403 119.1 . .
Rb2 C403 H403 85.0 . .
C403 C404 C405 119.7(4) . .
C403 C404 Rb2 70.0(3) . .
C405 C404 Rb2 107.4(3) . .
C403 C404 H404 120.1 . .
C405 C404 H404 120.1 . .
Rb2 C404 H404 92.5 . .
C406 C405 C404 121.8(4) . .
C406 C405 H405 119.1 . .
C404 C405 H405 119.1 . .
C405 C406 C401 116.4(4) . .
C405 C406 C410 122.3(4) . .
C401 C406 C410 121.3(4) . .
C409 C407 C402 111.4(4) . .
C409 C407 C408 109.9(5) . .
C402 C407 C408 112.2(4) . .
C409 C407 H407 107.7 . .
C402 C407 H407 107.7 . .
C408 C407 H407 107.7 . .
C407 C408 H40C 109.5 . .
C407 C408 H40D 109.5 . .
H40C C408 H40D 109.5 . .
C407 C408 H40E 109.5 . .
H40C C408 H40E 109.5 . .
H40D C408 H40E 109.5 . .
C407 C409 Rb2 107.0(3) . .
C407 C409 H40F 109.5 . .
Rb2 C409 H40F 141.7 . .
C407 C409 H40G 109.5 . .
Rb2 C409 H40G 67.9 . .
H40F C409 H40G 109.5 . .
C407 C409 H40H 109.5 . .
Rb2 C409 H40H 45.5 . .
H40F C409 H40H 109.5 . .
H40G C409 H40H 109.5 . .
C406 C410 C412 114.3(4) . .
C406 C410 C411 112.2(3) . .
C412 C410 C411 108.9(4) . .
C406 C410 H410 107.0 . .
C412 C410 H410 107.0 . .
C411 C410 H410 107.0 . .
C410 C411 H41C 109.5 . .
C410 C411 H41D 109.5 . .
H41C C411 H41D 109.5 . .
C410 C411 H41E 109.5 . .
H41C C411 H41E 109.5 . .
H41D C411 H41E 109.5 . .
C410 C412 H41F 109.5 . .
C410 C412 H41G 109.5 . .
H41F C412 H41G 109.5 . .
C410 C412 H41H 109.5 . .
H41F C412 H41H 109.5 . .
H41G C412 H41H 109.5 . .
O3 K4 O6 97.78(9) . .
O3 K4 O1 134.55(9) . .
O6 K4 O1 122.02(8) . .
O3 K4 O5 119.10(9) . .
O6 K4 O5 59.80(8) . .
O1 K4 O5 100.79(9) . .
O3 K4 O4 60.23(9) . .
O6 K4 O4 137.64(8) . .
O1 K4 O4 95.74(8) . .
O5 K4 O4 97.58(8) . .
O3 K4 O2 94.55(8) . .
O6 K4 O2 101.39(8) . .
O1 K4 O2 59.27(8) . .
O5 K4 O2 142.10(8) . .
O4 K4 O2 115.15(8) . .
O3 K4 N6 60.41(9) . .
O6 K4 N6 61.33(9) . .
O1 K4 N6 118.15(9) . .
O5 K4 N6 120.24(10) . .
O4 K4 N6 119.55(10) . .
O2 K4 N6 60.01(9) . .
O3 K4 N5 120.21(9) . .
O6 K4 N5 118.45(9) . .
O1 K4 N5 61.39(8) . .
O5 K4 N5 59.66(9) . .
O4 K4 N5 61.04(9) . .
O2 K4 N5 119.63(9) . .
N6 K4 N5 179.37(10) . .
C7 N5 C19 109.4(3) . .
C7 N5 C18 109.8(3) . .
C19 N5 C18 109.1(3) . .
C7 N5 K4 108.0(2) . .
C19 N5 K4 111.1(2) . .
C18 N5 K4 109.3(3) . .
C24 N6 C12 109.6(3) . .
C24 N6 C13 109.7(4) . .
C12 N6 C13 109.2(4) . .
C24 N6 K4 107.6(3) . .
C12 N6 K4 111.1(2) . .
C13 N6 K4 109.5(2) . .
C9 O1 C8 109.7(3) . .
C9 O1 K4 115.0(2) . .
C8 O1 K4 116.3(2) . .
C11 O2 C10 111.8(3) . .
C11 O2 K4 115.8(2) . .
C10 O2 K4 115.7(2) . .
C15 O3 C14 111.2(3) . .
C15 O3 K4 114.9(3) . .
C14 O3 K4 118.2(2) . .
C17 O4 C16 110.7(3) . .
C17 O4 K4 113.7(2) . .
C16 O4 K4 112.8(2) . .
C20 O5 C21 111.4(3) . .
C20 O5 K4 117.3(2) . .
C21 O5 K4 115.4(2) . .
C22 O6 C23 110.0(3) . .
C22 O6 K4 114.2(2) . .
C23 O6 K4 116.2(3) . .
N5 C7 C8 114.6(4) . .
N5 C7 H7A 108.6 . .
C8 C7 H7A 108.6 . .
N5 C7 H7B 108.6 . .
C8 C7 H7B 108.6 . .
H7A C7 H7B 107.6 . .
O1 C8 C7 110.2(3) . .
O1 C8 H8A 109.6 . .
C7 C8 H8A 109.6 . .
O1 C8 H8B 109.6 . .
C7 C8 H8B 109.6 . .
H8A C8 H8B 108.1 . .
O1 C9 C10 109.0(3) . .
O1 C9 H9A 109.9 . .
C10 C9 H9A 109.9 . .
O1 C9 H9B 109.9 . .
C10 C9 H9B 109.9 . .
H9A C9 H9B 108.3 . .
O2 C10 C9 109.8(3) . .
O2 C10 H10A 109.7 . .
C9 C10 H10A 109.7 . .
O2 C10 H10B 109.7 . .
C9 C10 H10B 109.7 . .
H10A C10 H10B 108.2 . .
O2 C11 C12 109.5(3) . .
O2 C11 H11A 109.8 . .
C12 C11 H11A 109.8 . .
O2 C11 H11B 109.8 . .
C12 C11 H11B 109.8 . .
H11A C11 H11B 108.2 . .
N6 C12 C11 113.4(4) . .
N6 C12 H12A 108.9 . .
C11 C12 H12A 108.9 . .
N6 C12 H12B 108.9 . .
C11 C12 H12B 108.9 . .
H12A C12 H12B 107.7 . .
N6 C13 C14 113.1(4) . .
N6 C13 H13A 109.0 . .
C14 C13 H13A 109.0 . .
N6 C13 H13B 109.0 . .
C14 C13 H13B 109.0 . .
H13A C13 H13B 107.8 . .
O3 C14 C13 109.1(4) . .
O3 C14 H14A 109.9 . .
C13 C14 H14A 109.9 . .
O3 C14 H14B 109.9 . .
C13 C14 H14B 109.9 . .
H14A C14 H14B 108.3 . .
O3 C15 C16 109.4(4) . .
O3 C15 H15A 109.8 . .
C16 C15 H15A 109.8 . .
O3 C15 H15B 109.8 . .
C16 C15 H15B 109.8 . .
H15A C15 H15B 108.3 . .
O4 C16 C15 109.2(3) . .
O4 C16 H16A 109.8 . .
C15 C16 H16A 109.8 . .
O4 C16 H16B 109.8 . .
C15 C16 H16B 109.8 . .
H16A C16 H16B 108.3 . .
O4 C17 C18 109.7(3) . .
O4 C17 H17A 109.7 . .
C18 C17 H17A 109.7 . .
O4 C17 H17B 109.7 . .
C18 C17 H17B 109.7 . .
H17A C17 H17B 108.2 . .
N5 C18 C17 112.7(4) . .
N5 C18 H18A 109.1 . .
C17 C18 H18A 109.1 . .
N5 C18 H18B 109.1 . .
C17 C18 H18B 109.1 . .
H18A C18 H18B 107.8 . .
N5 C19 C20 113.7(3) . .
N5 C19 H19A 108.8 . .
C20 C19 H19A 108.8 . .
N5 C19 H19B 108.8 . .
C20 C19 H19B 108.8 . .
H19A C19 H19B 107.7 . .
O5 C20 C19 109.0(4) . .
O5 C20 H20A 109.9 . .
C19 C20 H20A 109.9 . .
O5 C20 H20B 109.9 . .
C19 C20 H20B 109.9 . .
H20A C20 H20B 108.3 . .
O5 C21 C22 109.8(4) . .
O5 C21 H21A 109.7 . .
C22 C21 H21A 109.7 . .
O5 C21 H21B 109.7 . .
C22 C21 H21B 109.7 . .
H21A C21 H21B 108.2 . .
O6 C22 C21 108.8(4) . .
O6 C22 H22A 109.9 . .
C21 C22 H22A 109.9 . .
O6 C22 H22B 109.9 . .
C21 C22 H22B 109.9 . .
H22A C22 H22B 108.3 . .
O6 C23 C24 109.3(4) . .
O6 C23 H23A 109.8 . .
C24 C23 H23A 109.8 . .
O6 C23 H23B 109.8 . .
C24 C23 H23B 109.8 . .
H23A C23 H23B 108.3 . .
N6 C24 C23 113.8(4) . .
N6 C24 H24A 108.8 . .
C23 C24 H24A 108.8 . .
N6 C24 H24B 108.8 . .
C23 C24 H24B 108.8 . .
H24A C24 H24B 107.7 . .
O9 K5 O11 119.06(8) . .
O9 K5 O10 59.95(8) . .
O11 K5 O10 96.23(8) . .
O9 K5 O12 95.35(9) . .
O11 K5 O12 59.85(8) . .
O10 K5 O12 133.46(8) . .
O9 K5 O8 96.56(8) . .
O11 K5 O8 138.44(9) . .
O10 K5 O8 121.29(8) . .
O12 K5 O8 98.70(8) . .
O9 K5 O7 136.29(8) . .
O11 K5 O7 99.95(8) . .
O10 K5 O7 99.29(8) . .
O12 K5 O7 122.51(8) . .
O8 K5 O7 59.72(8) . .
O9 K5 N7 120.50(9) . .
O11 K5 N7 60.82(9) . .
O10 K5 N7 61.07(9) . .
O12 K5 N7 120.01(9) . .
O8 K5 N7 120.19(9) . .
O7 K5 N7 61.16(8) . .
O9 K5 N8 60.10(9) . .
O11 K5 N8 119.26(9) . .
O10 K5 N8 119.48(9) . .
O12 K5 N8 59.96(9) . .
O8 K5 N8 59.27(8) . .
O7 K5 N8 118.24(9) . .
N7 K5 N8 179.34(10) . .
C25 N7 C36 109.6(3) . .
C25 N7 C37 109.4(3) . .
C36 N7 C37 109.9(3) . .
C25 N7 K5 109.3(2) . .
C36 N7 K5 108.9(2) . .
C37 N7 K5 109.7(2) . .
C30 N8 C31 110.0(3) . .
C30 N8 C42 110.3(3) . .
C31 N8 C42 110.1(3) . .
C30 N8 K5 109.8(2) . .
C31 N8 K5 108.1(2) . .
C42 N8 K5 108.5(2) . .
C27 O7 C26 109.8(3) . .
C27 O7 K5 111.9(2) . .
C26 O7 K5 113.9(2) . .
C28 O8 C29 112.2(3) . .
C28 O8 K5 117.1(2) . .
C29 O8 K5 119.2(2) . .
C32 O9 C33 111.8(3) . .
C32 O9 K5 119.0(2) . .
C33 O9 K5 116.4(2) . .
C34 O10 C35 110.7(3) . .
C34 O10 K5 113.4(2) . .
C35 O10 K5 116.6(2) . .
C39 O11 C38 112.3(3) . .
C39 O11 K5 116.1(2) . .
C38 O11 K5 114.8(2) . .
C41 O12 C40 111.0(3) . .
C41 O12 K5 120.1(2) . .
C40 O12 K5 114.3(2) . .
N7 C25 C26 114.3(3) . .
N7 C25 H25A 108.7 . .
C26 C25 H25A 108.7 . .
N7 C25 H25B 108.7 . .
C26 C25 H25B 108.7 . .
H25A C25 H25B 107.6 . .
O7 C26 C25 109.0(3) . .
O7 C26 H26A 109.9 . .
C25 C26 H26A 109.9 . .
O7 C26 H26B 109.9 . .
C25 C26 H26B 109.9 . .
H26A C26 H26B 108.3 . .
O7 C27 C28 109.7(3) . .
O7 C27 H27A 109.7 . .
C28 C27 H27A 109.7 . .
O7 C27 H27B 109.7 . .
C28 C27 H27B 109.7 . .
H27A C27 H27B 108.2 . .
O8 C28 C27 110.1(3) . .
O8 C28 H28A 109.6 . .
C27 C28 H28A 109.6 . .
O8 C28 H28B 109.6 . .
C27 C28 H28B 109.6 . .
H28A C28 H28B 108.2 . .
O8 C29 C30 109.3(3) . .
O8 C29 H29A 109.8 . .
C30 C29 H29A 109.8 . .
O8 C29 H29B 109.8 . .
C30 C29 H29B 109.8 . .
H29A C29 H29B 108.3 . .
N8 C30 C29 114.4(3) . .
N8 C30 H30A 108.7 . .
C29 C30 H30A 108.7 . .
N8 C30 H30B 108.7 . .
C29 C30 H30B 108.7 . .
H30A C30 H30B 107.6 . .
N8 C31 C32 114.1(4) . .
N8 C31 H31A 108.7 . .
C32 C31 H31A 108.7 . .
N8 C31 H31B 108.7 . .
C32 C31 H31B 108.7 . .
H31A C31 H31B 107.6 . .
O9 C32 C31 109.5(4) . .
O9 C32 H32A 109.8 . .
C31 C32 H32A 109.8 . .
O9 C32 H32B 109.8 . .
C31 C32 H32B 109.8 . .
H32A C32 H32B 108.2 . .
O9 C33 C34 109.3(4) . .
O9 C33 H33A 109.8 . .
C34 C33 H33A 109.8 . .
O9 C33 H33B 109.8 . .
C34 C33 H33B 109.8 . .
H33A C33 H33B 108.3 . .
O10 C34 C33 109.0(3) . .
O10 C34 H34A 109.9 . .
C33 C34 H34A 109.9 . .
O10 C34 H34B 109.9 . .
C33 C34 H34B 109.9 . .
H34A C34 H34B 108.3 . .
O10 C35 C36 108.5(3) . .
O10 C35 H35A 110.0 . .
C36 C35 H35A 110.0 . .
O10 C35 H35B 110.0 . .
C36 C35 H35B 110.0 . .
H35A C35 H35B 108.4 . .
N7 C36 C35 114.5(3) . .
N7 C36 H36A 108.6 . .
C35 C36 H36A 108.6 . .
N7 C36 H36B 108.6 . .
C35 C36 H36B 108.6 . .
H36A C36 H36B 107.6 . .
N7 C37 C38 113.6(4) . .
N7 C37 H37A 108.8 . .
C38 C37 H37A 108.8 . .
N7 C37 H37B 108.8 . .
C38 C37 H37B 108.8 . .
H37A C37 H37B 107.7 . .
O11 C38 C37 109.4(4) . .
O11 C38 H38A 109.8 . .
C37 C38 H38A 109.8 . .
O11 C38 H38B 109.8 . .
C37 C38 H38B 109.8 . .
H38A C38 H38B 108.3 . .
O11 C39 C40 110.5(4) . .
O11 C39 H39A 109.6 . .
C40 C39 H39A 109.6 . .
O11 C39 H39B 109.6 . .
C40 C39 H39B 109.6 . .
H39A C39 H39B 108.1 . .
O12 C40 C39 108.9(3) . .
O12 C40 H40A 109.9 . .
C39 C40 H40A 109.9 . .
O12 C40 H40B 109.9 . .
C39 C40 H40B 109.9 . .
H40A C40 H40B 108.3 . .
O12 C41 C42 110.4(3) . .
O12 C41 H41A 109.6 . .
C42 C41 H41A 109.6 . .
O12 C41 H41B 109.6 . .
C42 C41 H41B 109.6 . .
H41A C41 H41B 108.1 . .
N8 C42 C41 115.0(4) . .
N8 C42 H42A 108.5 . .
C41 C42 H42A 108.5 . .
N8 C42 H42B 108.5 . .
C41 C42 H42B 108.5 . .
H42A C42 H42B 107.5 . .
O17 K6 O15 117.47(8) . .
O17 K6 O18 59.39(8) . .
O15 K6 O18 95.22(8) . .
O17 K6 O16 95.88(8) . .
O15 K6 O16 59.09(8) . .
O18 K6 O16 132.89(8) . .
O17 K6 O13 100.17(8) . .
O15 K6 O13 136.96(8) . .
O18 K6 O13 122.93(8) . .
O16 K6 O13 99.12(8) . .
O17 K6 O14 137.86(8) . .
O15 K6 O14 100.33(8) . .
O18 K6 O14 101.50(7) . .
O16 K6 O14 120.43(8) . .
O13 K6 O14 56.48(7) . .
O17 K6 N10 120.90(9) . .
O15 K6 N10 61.33(8) . .
O18 K6 N10 61.95(8) . .
O16 K6 N10 119.36(9) . .
O13 K6 N10 116.97(9) . .
O14 K6 N10 61.11(8) . .
O17 K6 N9 60.92(9) . .
O15 K6 N9 120.05(9) . .
O18 K6 N9 119.55(9) . .
O16 K6 N9 61.59(9) . .
O13 K6 N9 60.37(8) . .
O14 K6 N9 116.20(9) . .
N10 K6 N9 177.30(10) . .
O17 K6 N12 150.92(9) . .
O15 K6 N12 68.94(8) . .
O18 K6 N12 149.51(9) . .
O16 K6 N12 61.84(8) . .
O13 K6 N12 68.03(9) . .
O14 K6 N12 58.64(8) . .
N10 K6 N12 87.59(9) . .
N9 K6 N12 90.83(9) . .
C54 N9 C43 109.3(3) . .
C54 N9 C60 109.6(3) . .
C43 N9 C60 109.3(3) . .
C54 N9 K6 108.3(2) . .
C43 N9 K6 110.7(2) . .
C60 N9 K6 109.6(2) . .
C55 N10 C49 109.1(3) . .
C55 N10 C48 109.8(3) . .
C49 N10 C48 108.4(3) . .
C55 N10 K6 108.5(2) . .
C49 N10 K6 110.5(2) . .
C48 N10 K6 110.6(2) . .
C44 O13 C45 110.9(3) . .
C44 O13 K6 114.8(2) . .
C45 O13 K6 119.4(2) . .
C47 O14 C46 111.1(3) . .
C47 O14 K6 111.0(2) . .
C46 O14 K6 117.3(2) . .
C51 O15 C50 111.7(3) . .
C51 O15 K6 119.0(2) . .
C50 O15 K6 115.5(2) . .
C52 O16 C53 109.8(3) . .
C52 O16 K6 111.6(2) . .
C53 O16 K6 114.5(2) . .
C58 O17 C59 112.0(3) . .
C58 O17 K6 119.8(2) . .
C59 O17 K6 116.9(2) . .
C57 O18 C56 110.9(3) . .
C57 O18 K6 110.9(2) . .
C56 O18 K6 113.0(2) . .
N9 C43 C44 114.4(4) . .
N9 C43 H43A 108.7 . .
C44 C43 H43A 108.7 . .
N9 C43 H43B 108.7 . .
C44 C43 H43B 108.7 . .
H43A C43 H43B 107.6 . .
O13 C44 C43 109.9(3) . .
O13 C44 H44A 109.7 . .
C43 C44 H44A 109.7 . .
O13 C44 H44B 109.7 . .
C43 C44 H44B 109.7 . .
H44A C44 H44B 108.2 . .
O13 C45 C46 108.1(3) . .
O13 C45 H45A 110.1 . .
C46 C45 H45A 110.1 . .
O13 C45 H45B 110.1 . .
C46 C45 H45B 110.1 . .
H45A C45 H45B 108.4 . .
O14 C46 C45 109.5(3) . .
O14 C46 H46A 109.8 . .
C45 C46 H46A 109.8 . .
O14 C46 H46B 109.8 . .
C45 C46 H46B 109.8 . .
H46A C46 H46B 108.2 . .
O14 C47 C48 109.7(3) . .
O14 C47 H47A 109.7 . .
C48 C47 H47A 109.7 . .
O14 C47 H47B 109.7 . .
C48 C47 H47B 109.7 . .
H47A C47 H47B 108.2 . .
N10 C48 C47 114.0(3) . .
N10 C48 H48A 108.8 . .
C47 C48 H48A 108.8 . .
N10 C48 H48B 108.8 . .
C47 C48 H48B 108.8 . .
H48A C48 H48B 107.7 . .
N10 C49 C50 114.7(3) . .
N10 C49 H49A 108.6 . .
C50 C49 H49A 108.6 . .
N10 C49 H49B 108.6 . .
C50 C49 H49B 108.6 . .
H49A C49 H49B 107.6 . .
O15 C50 C49 108.6(3) . .
O15 C50 H50A 110.0 . .
C49 C50 H50A 110.0 . .
O15 C50 H50B 110.0 . .
C49 C50 H50B 110.0 . .
H50A C50 H50B 108.3 . .
O15 C51 C52 109.3(3) . .
O15 C51 H51A 109.8 . .
C52 C51 H51A 109.8 . .
O15 C51 H51B 109.8 . .
C52 C51 H51B 109.8 . .
H51A C51 H51B 108.3 . .
O16 C52 C51 108.2(3) . .
O16 C52 H52A 110.1 . .
C51 C52 H52A 110.1 . .
O16 C52 H52B 110.1 . .
C51 C52 H52B 110.1 . .
H52A C52 H52B 108.4 . .
O16 C53 C54 110.1(3) . .
O16 C53 H53A 109.6 . .
C54 C53 H53A 109.6 . .
O16 C53 H53B 109.6 . .
C54 C53 H53B 109.6 . .
H53A C53 H53B 108.2 . .
N9 C54 C53 114.4(4) . .
N9 C54 H54A 108.7 . .
C53 C54 H54A 108.7 . .
N9 C54 H54B 108.7 . .
C53 C54 H54B 108.7 . .
H54A C54 H54B 107.6 . .
N10 C55 C56 113.6(3) . .
N10 C55 H55A 108.8 . .
C56 C55 H55A 108.8 . .
N10 C55 H55B 108.8 . .
C56 C55 H55B 108.8 . .
H55A C55 H55B 107.7 . .
O18 C56 C55 109.4(3) . .
O18 C56 H56A 109.8 . .
C55 C56 H56A 109.8 . .
O18 C56 H56B 109.8 . .
C55 C56 H56B 109.8 . .
H56A C56 H56B 108.2 . .
O18 C57 C58 109.2(4) . .
O18 C57 H57A 109.8 . .
C58 C57 H57A 109.8 . .
O18 C57 H57B 109.8 . .
C58 C57 H57B 109.8 . .
H57A C57 H57B 108.3 . .
O17 C58 C57 108.1(3) . .
O17 C58 H58A 110.1 . .
C57 C58 H58A 110.1 . .
O17 C58 H58B 110.1 . .
C57 C58 H58B 110.1 . .
H58A C58 H58B 108.4 . .
O17 C59 C60 109.2(3) . .
O17 C59 H59A 109.9 . .
C60 C59 H59A 109.9 . .
O17 C59 H59B 109.9 . .
C60 C59 H59B 109.9 . .
H59A C59 H59B 108.3 . .
N9 C60 C59 113.0(3) . .
N9 C60 H60A 109.0 . .
C59 C60 H60A 109.0 . .
N9 C60 H60B 109.0 . .
C59 C60 H60B 109.0 . .
H60A C60 H60B 107.8 . .
H11C N11 H11D 109.6 . .
H11C N11 H11E 109.3 . .
H11D N11 H11E 109.5 . .
K6 N12 H12C 109.6 . .
K6 N12 H12D 109.6 . .
H12C N12 H12D 109.3 . .
K6 N12 H12E 109.5 . .
H12C N12 H12E 109.2 . .
H12D N12 H12E 109.6 . .
Rb1A Rb1 N13 5.37(16) . .
Rb1A Rb1 C104 108.73(16) . 1_545
N13 Rb1 C104 106.44(14) . 1_545
Rb1A Rb1 C105 88.57(16) . 1_545
N13 Rb1 C105 87.51(14) . 1_545
C104 Rb1 C105 23.82(10) 1_545 1_545
Rb1A Rb1 C304 159.55(16) . 1_455
N13 Rb1 C304 156.40(14) . 1_455
C104 Rb1 C304 83.73(12) 1_545 1_455
C105 Rb1 C304 106.51(13) 1_545 1_455
Rb1A Rb1 Si2 95.02(13) . 1_545
N13 Rb1 Si2 100.06(11) . 1_545
C104 Rb1 Si2 129.21(8) 1_545 1_545
C105 Rb1 Si2 121.51(8) 1_545 1_545
C304 Rb1 Si2 88.83(8) 1_455 1_545
Rb1A Rb1 C303 137.16(16) . 1_455
N13 Rb1 C303 134.81(14) . 1_455
C104 Rb1 C303 101.41(12) 1_545 1_455
C105 Rb1 C303 125.20(12) 1_545 1_455
C304 Rb1 C303 22.65(10) 1_455 1_455
Si2 Rb1 C303 88.56(8) 1_545 1_455
Rb1A Rb1 Si18 77.90(13) . 1_455
N13 Rb1 Si18 72.67(11) . 1_455
C104 Rb1 Si18 83.45(8) 1_545 1_455
C105 Rb1 Si18 91.27(8) 1_545 1_455
C304 Rb1 Si18 87.82(8) 1_455 1_455
Si2 Rb1 Si18 146.53(4) 1_545 1_455
C303 Rb1 Si18 76.05(8) 1_455 1_455
Rb1A Rb1 Si6 81.87(13) . 1_545
N13 Rb1 Si6 86.99(11) . 1_545
C104 Rb1 Si6 98.86(8) 1_545 1_545
C105 Rb1 Si6 83.62(8) 1_545 1_545
C304 Rb1 Si6 112.92(8) 1_455 1_545
Si2 Rb1 Si6 39.89(3) 1_545 1_545
C303 Rb1 Si6 123.09(8) 1_455 1_545
Si18 Rb1 Si6 159.25(4) 1_455 1_545
Rb1A Rb1 Si9 122.65(13) . 1_545
N13 Rb1 Si9 127.94(11) . 1_545
C104 Rb1 Si9 91.37(8) 1_545 1_545
C105 Rb1 Si9 91.96(8) 1_545 1_545
C304 Rb1 Si9 71.62(8) 1_455 1_545
Si2 Rb1 Si9 39.39(3) 1_545 1_545
C303 Rb1 Si9 85.39(8) 1_455 1_545
Si18 Rb1 Si9 159.26(4) 1_455 1_545
Si6 Rb1 Si9 41.43(3) 1_545 1_545
Rb1 Rb1A N13 171.9(2) . .
Rb1 Rb1A C105 74.65(16) . 1_545
N13 Rb1A C105 103.6(2) . 1_545
Rb1 Rb1A Si18 85.88(15) . 1_455
N13 Rb1A Si18 86.27(18) . 1_455
C105 Rb1A Si18 90.45(9) 1_545 1_455
Rb1 Rb1A Si6 82.14(14) . 1_545
N13 Rb1A Si6 105.53(19) . 1_545
C105 Rb1A Si6 81.94(9) 1_545 1_545
Si18 Rb1A Si6 167.16(13) 1_455 1_545
Rb1 Rb1A Si2 69.23(13) . 1_545
N13 Rb1A Si2 118.3(2) . 1_545
C105 Rb1A Si2 112.17(11) 1_545 1_545
Si18 Rb1A Si2 139.08(9) 1_455 1_545
Si6 Rb1A Si2 38.67(3) 1_545 1_545
Rb1 Rb1A C104 56.47(15) . 1_545
N13 Rb1A C104 119.9(2) . 1_545
C105 Rb1A C104 21.59(9) 1_545 1_545
Si18 Rb1A C104 78.32(9) 1_455 1_545
Si6 Rb1A C104 91.16(9) 1_545 1_545
Si2 Rb1A C104 110.46(11) 1_545 1_545
Rb1 Rb1A Si14 103.25(15) . 1_455
N13 Rb1A Si14 69.19(18) . 1_455
C105 Rb1A Si14 64.70(8) 1_545 1_455
Si18 Rb1A Si14 37.02(3) 1_455 1_455
Si6 Rb1A Si14 142.71(7) 1_545 1_455
Si2 Rb1A Si14 172.48(13) 1_545 1_455
C104 Rb1A Si14 63.93(8) 1_545 1_455
Rb1 Rb1A H13C 167.0 . .
N13 Rb1A H13C 20.3 . .
C105 Rb1A H13C 113.7 1_545 .
Si18 Rb1A H13C 103.5 1_455 .
Si6 Rb1A H13C 89.1 1_545 .
Si2 Rb1A H13C 98.0 1_545 .
C104 Rb1A H13C 133.7 1_545 .
Si14 Rb1A H13C 89.5 1_455 .
Rb1 Rb1A H13D 157.0 . .
N13 Rb1A H13D 20.4 . .
C105 Rb1A H13D 83.3 1_545 .
Si18 Rb1A H13D 87.9 1_455 .
Si6 Rb1A H13D 101.4 1_545 .
Si2 Rb1A H13D 126.9 1_545 .
C104 Rb1A H13D 100.5 1_545 .
Si14 Rb1A H13D 60.3 1_455 .
H13C Rb1A H13D 34.7 . .
Rb1 Rb1A H13E 154.0 . .
N13 Rb1A H13E 19.3 . .
C105 Rb1A H13E 111.3 1_545 .
Si18 Rb1A H13E 69.1 1_455 .
Si6 Rb1A H13E 123.3 1_545 .
Si2 Rb1A H13E 126.0 1_545 .
C104 Rb1A H13E 121.6 1_545 .
Si14 Rb1A H13E 60.8 1_455 .
H13C Rb1A H13E 34.4 . .
H13D Rb1A H13E 34.3 . .
Rb1A N13 Rb1 2.68(8) . .
Rb1A N13 H13C 107.9 . .
Rb1 N13 H13C 110.5 . .
Rb1A N13 H13D 107.5 . .
Rb1 N13 H13D 107.1 . .
H13C N13 H13D 109.5 . .
Rb1A N13 H13E 112.6 . .
Rb1 N13 H13E 110.5 . .
H13C N13 H13E 109.8 . .
H13D N13 H13E 109.4 . .
N14 Rb2 N15 76.85(14) . .
N14 Rb2 C403 82.32(13) . .
N15 Rb2 C403 143.02(13) . .
N14 Rb2 C404 94.78(13) . .
N15 Rb2 C404 165.92(12) . .
C403 Rb2 C404 22.93(10) . .
N14 Rb2 Si16 170.59(9) . .
N15 Rb2 Si16 107.99(9) . .
C403 Rb2 Si16 89.30(8) . .
C404 Rb2 Si16 78.79(8) . .
N14 Rb2 Si15 136.87(9) . .
N15 Rb2 Si15 70.44(9) . .
C403 Rb2 Si15 107.89(8) . .
C404 Rb2 Si15 110.62(8) . .
Si16 Rb2 Si15 42.46(3) . .
N14 Rb2 Si4 78.86(8) . .
N15 Rb2 Si4 111.87(9) . .
C403 Rb2 Si4 93.30(9) . .
C404 Rb2 Si4 76.90(8) . .
Si16 Rb2 Si4 106.01(3) . .
Si15 Rb2 Si4 139.35(3) . .
N14 Rb2 N16 89.61(11) . .
N15 Rb2 N16 55.95(11) . .
C403 Rb2 N16 154.51(10) . .
C404 Rb2 N16 136.30(10) . .
Si16 Rb2 N16 99.79(6) . .
Si15 Rb2 N16 94.53(6) . .
Si4 Rb2 N16 61.35(7) . .
N14 Rb2 C409 71.62(14) . .
N15 Rb2 C409 91.75(14) . .
C403 Rb2 C409 52.43(13) . .
C404 Rb2 C409 74.74(13) . .
Si16 Rb2 C409 99.87(11) . .
Si15 Rb2 C409 81.92(12) . .
Si4 Rb2 C409 136.62(12) . .
N16 Rb2 C409 146.18(12) . .
N14 Rb2 Si12 149.19(11) . .
N15 Rb2 Si12 74.82(9) . .
C403 Rb2 Si12 128.19(8) . .
C404 Rb2 Si12 115.31(8) . .
Si16 Rb2 Si12 38.90(3) . .
Si15 Rb2 Si12 39.09(3) . .
Si4 Rb2 Si12 100.73(3) . .
N16 Rb2 Si12 64.47(6) . .
C409 Rb2 Si12 120.87(12) . .
N14 Rb2 Rb3 132.16(8) . .
N15 Rb2 Rb3 121.40(9) . .
C403 Rb2 Rb3 95.21(9) . .
C404 Rb2 Rb3 72.60(8) . .
Si16 Rb2 Rb3 52.65(2) . .
Si15 Rb2 Rb3 89.54(2) . .
Si4 Rb2 Rb3 53.48(2) . .
N16 Rb2 Rb3 72.49(6) . .
C409 Rb2 Rb3 140.64(10) . .
Si12 Rb2 Rb3 58.05(2) . .
N14 Rb2 H16E 100.9 . .
N15 Rb2 H16E 62.1 . .
C403 Rb2 H16E 153.2 . .
C404 Rb2 H16E 131.4 . .
Si16 Rb2 H16E 88.5 . .
Si15 Rb2 H16E 88.1 . .
Si4 Rb2 H16E 61.8 . .
N16 Rb2 H16E 11.6 . .
C409 Rb2 H16E 153.8 . .
Si12 Rb2 H16E 54.7 . .
Rb3 Rb2 H16E 62.8 . .
Rb2 N14 H14C 114.1 . .
Rb2 N14 H14D 108.8 . .
H14C N14 H14D 109.7 . .
Rb2 N14 H14E 105.5 . .
H14C N14 H14E 109.3 . .
H14D N14 H14E 109.3 . .
Rb2 N15 H15C 107.7 . .
Rb2 N15 H15D 110.8 . .
H15C N15 H15D 109.4 . .
Rb2 N15 H15E 109.6 . .
H15C N15 H15E 109.5 . .
H15D N15 H15E 109.7 . .
Rb2 N16 H16C 68.7 . .
Rb2 N16 H16D 113.2 . .
H16C N16 H16D 109.4 . .
Rb2 N16 H16E 42.5 . .
H16C N16 H16E 109.5 . .
H16D N16 H16E 109.6 . .
C204 Rb3 N17 101.72(11) . .
C204 Rb3 C205 23.80(10) . .
N17 Rb3 C205 121.35(10) . .
C204 Rb3 Si7 107.59(8) . .
N17 Rb3 Si7 68.82(7) . .
C205 Rb3 Si7 100.78(8) . .
C204 Rb3 Si16 106.33(8) . .
N17 Rb3 Si16 106.74(7) . .
C205 Rb3 Si16 109.19(7) . .
Si7 Rb3 Si16 145.97(3) . .
C204 Rb3 C203 22.87(10) . .
N17 Rb3 C203 81.39(10) . .
C205 Rb3 C203 40.15(10) . .
Si7 Rb3 C203 90.57(7) . .
Si16 Rb3 C203 122.80(7) . .
C204 Rb3 Si4 141.02(8) . .
N17 Rb3 Si4 86.87(7) . .
C205 Rb3 Si4 122.81(8) . .
Si7 Rb3 Si4 40.32(3) . .
Si16 Rb3 Si4 107.33(3) . .
C203 Rb3 Si4 129.82(7) . .
C204 Rb3 Si8 103.97(9) . .
N17 Rb3 Si8 111.79(7) . .
C205 Rb3 Si8 83.52(8) . .
Si7 Rb3 Si8 43.35(3) . .
Si16 Rb3 Si8 123.90(3) . .
C203 Rb3 Si8 102.29(7) . .
Si4 Rb3 Si8 39.40(3) . .
C204 Rb3 Si13 81.41(8) . .
N17 Rb3 Si13 84.24(7) . .
C205 Rb3 Si13 96.87(8) . .
Si7 Rb3 Si13 152.71(3) . .
Si16 Rb3 Si13 38.23(3) . .
C203 Rb3 Si13 89.63(7) . .
Si4 Rb3 Si13 137.54(3) . .
Si8 Rb3 Si13 161.09(3) . .
C204 Rb3 Si12 120.56(8) . .
N17 Rb3 Si12 69.55(7) . .
C205 Rb3 Si12 136.73(8) . .
Si7 Rb3 Si12 120.85(3) . .
Si16 Rb3 Si12 37.86(3) . .
C203 Rb3 Si12 122.07(7) . .
Si4 Rb3 Si12 98.17(3) . .
Si8 Rb3 Si12 134.58(3) . .
Si13 Rb3 Si12 40.14(3) . .
C204 Rb3 Rb2 155.25(8) . .
N17 Rb3 Rb2 98.35(7) . .
C205 Rb3 Rb2 140.29(7) . .
Si7 Rb3 Rb2 93.06(2) . .
Si16 Rb3 Rb2 53.41(2) . .
C203 Rb3 Rb2 176.00(7) . .
Si4 Rb3 Rb2 54.05(2) . .
Si8 Rb3 Rb2 81.53(2) . .
Si13 Rb3 Rb2 86.37(2) . .
Si12 Rb3 Rb2 54.403(19) . .
Rb3 N17 H17C 109.6 . .
Rb3 N17 H17D 107.1 . .
H17C N17 H17D 109.3 . .
Rb3 N17 H17E 111.4 . .
H17C N17 H17E 109.8 . .
H17D N17 H17E 109.6 . .
H18C N18 H18D 109.4 . .
H18C N18 H18E 109.6 . .
H18D N18 H18E 109.6 . .
H19C N19 H19D 109.7 . .
H19C N19 H19E 109.6 . .
H19D N19 H19E 109.2 . .
H20C N20 H20D 109.4 . .
H20C N20 H20E 109.4 . .
H20D N20 H20E 109.6 . .
H21C N21 H21D 109.9 . .
H21C N21 H21E 109.3 . .
H21D N21 H21E 109.3 . .
H22C N22 H22D 109.2 . .
H22C N22 H22E 109.7 . .
H22D N22 H22E 109.6 . .
H23C N23 H23D 109.8 . .
H23C N23 H23E 109.5 . .
H23D N23 H23E 109.5 . .
H24C N24 H24D 109.4 . .
H24C N24 H24E 109.6 . .
H24D N24 H24E 109.8 . .
H25C N25 H25D 109.3 . .
H25C N25 H25E 109.7 . .
H25D N25 H25E 109.6 . .
H26C N26 H26D 109.3 . .
H26C N26 H26E 109.3 . .
H26D N26 H26E 109.8 . .
H27C N27 H27D 109.7 . .
H27C N27 H27E 109.7 . .
H27D N27 H27E 109.4 . .
H28C N28 H28D 109.5 . .
H28C N28 H28E 109.7 . .
H28D N28 H28E 109.4 . .
H29C N29 H29D 109.5 . .
H29C N29 H29E 109.7 . .
H29D N29 H29E 109.4 . .
H30C N30 H30D 109.5 . .
H30C N30 H30E 109.2 . .
H30D N30 H30E 109.6 . .
H31C N31 H31D 109.3 . .
H31C N31 H31E 109.8 . .
H31D N31 H31E 109.5 . .
H32C N32 H32D 109.8 . .
H32C N32 H32E 109.2 . .
H32D N32 H32E 109.4 . .
H33C N33 H33D 109.8 . .
H33C N33 H33E 109.1 . .
H33D N33 H33E 109.5 . .
H34C N34 H34D 109.5 . .
H34C N34 H34E 109.2 . .
H34D N34 H34E 109.6 . .
H35C N35 H35D 109.5 . .
H35C N35 H35E 109.5 . .
H35D N35 H35E 109.7 . .
H36C N36 H36D 109.4 . .
H36C N36 H36E 109.7 . .
H36D N36 H36E 109.5 . .

loop_
_geom_bond_atom_site_label_1
_geom_bond_atom_site_label_2
_geom_bond_distance
_geom_bond_site_symmetry_2
Si1 Si4 2.4161(17) .
Si1 Si2 2.4215(17) .
Si1 Si3 2.4463(16) .
Si1 Si5 2.4596(17) .
Si2 Si9 2.4197(17) .
Si2 Si6 2.4212(16) .
Si2 Si5 2.6217(17) .
Si2 Si3 2.6631(16) .
Si2 K1 3.4670(14) 1_565
Si2 Rb1 3.4670(14) 1_565
Si2 Rb1A 3.694(3) 1_565
Si3 Si7 2.4118(17) .
Si3 Si6 2.4222(17) .
Si3 Si4 2.6444(17) .
Si4 Si8 2.4100(17) .
Si4 Si7 2.4245(16) .
Si4 Si5 2.5939(17) .
Si4 Rb3 3.5547(13) .
Si4 Rb2 3.5805(13) .
Si5 Si8 2.4155(16) .
Si5 Si9 2.4255(16) .
Si6 Cu1 2.4251(13) .
Si6 Si7 2.5446(16) .
Si6 Si9 2.5851(16) .
Si6 Rb1A 3.616(2) 1_565
Si6 Rb1 3.6188(13) 1_565
Si6 K1 3.6188(13) 1_565
Si7 Cu1 2.4173(13) .
Si7 Si8 2.6137(16) .
Si7 Rb3 3.4767(13) .
Si8 Cu1 2.4186(12) .
Si8 Si9 2.5675(16) .
Si8 Rb3 3.5938(13) .
Si9 Cu1 2.4355(12) .
Si9 K1 3.6867(15) 1_565
Si9 Rb1 3.6867(15) 1_565
Cu1 C1 1.931(4) .
N1 C1 1.356(5) .
N1 C3 1.379(5) .
N1 C101 1.456(5) .
C1 N2 1.367(5) .
N2 C2 1.388(5) .
N2 C201 1.446(5) .
C2 C3 1.335(5) .
C2 H2 0.9500 .
C3 H3 0.9500 .
C101 C106 1.389(5) .
C101 C102 1.392(5) .
C102 C103 1.400(6) .
C102 C107 1.520(6) .
C103 C104 1.373(6) .
C103 H103 0.9500 .
C104 C105 1.374(6) .
C104 K1 3.286(4) 1_565
C104 Rb1 3.286(4) 1_565
C104 Rb1A 3.733(6) 1_565
C104 H104 0.9500 .
C105 C106 1.403(6) .
C105 K1 3.362(4) 1_565
C105 Rb1 3.362(4) 1_565
C105 Rb1A 3.485(5) 1_565
C105 H105 0.9500 .
C106 C110 1.510(6) .
C107 C108 1.514(5) .
C107 C109 1.531(6) .
C107 H107 1.0000 .
C108 H10C 0.9800 .
C108 H10D 0.9800 .
C108 H10E 0.9800 .
C109 H10F 0.9800 .
C109 H10G 0.9800 .
C109 H10H 0.9800 .
C110 C111 1.526(6) .
C110 C112 1.528(6) .
C110 H110 1.0000 .
C111 H11F 0.9800 .
C111 H11G 0.9800 .
C111 H11H 0.9800 .
C112 H11I 0.9800 .
C112 H11J 0.9800 .
C112 H11K 0.9800 .
C201 C202 1.393(5) .
C201 C206 1.407(5) .
C202 C203 1.401(5) .
C202 C207 1.515(5) .
C203 C204 1.369(6) .
C203 Rb3 3.522(4) .
C203 H203 0.9500 .
C204 C205 1.382(6) .
C204 Rb3 3.204(4) .
C204 H204 0.9500 .
C205 C206 1.391(6) .
C205 Rb3 3.420(4) .
C205 H205 0.9500 .
C206 C210 1.515(6) .
C207 C208 1.530(5) .
C207 C209 1.536(6) .
C207 H207 1.0000 .
C208 H20F 0.9800 .
C208 H20G 0.9800 .
C208 H20H 0.9800 .
C209 H20I 0.9800 .
C209 H20J 0.9800 .
C209 H20K 0.9800 .
C210 C212 1.524(6) .
C210 C211 1.530(5) .
C210 H210 1.0000 .
C211 H21F 0.9800 .
C211 H21G 0.9800 .
C211 H21H 0.9800 .
C212 H21I 0.9800 .
C212 H21J 0.9800 .
C212 H21K 0.9800 .
Si10 Si14 2.4280(17) .
Si10 Si12 2.4344(16) .
Si10 Si11 2.4418(17) .
Si10 Si13 2.4507(17) .
Si11 Si15 2.4272(17) .
Si11 Si18 2.4322(17) .
Si11 Si14 2.6443(18) .
Si11 Si12 2.6451(17) .
Si12 Si16 2.4151(16) .
Si12 Si15 2.4384(16) .
Si12 Si13 2.6354(17) .
Si12 Rb2 3.7106(12) .
Si12 Rb3 3.8719(13) .
Si13 Si16 2.4078(16) .
Si13 Si17 2.4245(16) .
Si13 Si14 2.6569(17) .
Si13 Rb3 3.8064(13) .
Si14 Si18 2.4241(16) .
Si14 Si17 2.4254(17) .
Si14 Rb1A 3.985(2) 1_655
Si15 Cu2 2.4559(13) .
Si15 Si18 2.5454(17) .
Si15 Si16 2.5682(17) .
Si15 Rb2 3.5678(13) .
Si16 Cu2 2.4152(12) .
Si16 Si17 2.5527(16) .
Si16 Rb3 3.4891(12) .
Si16 Rb2 3.5237(13) .
Si17 Cu2 2.4609(12) .
Si17 Si18 2.5744(18) .
Si18 Cu2 2.4242(13) .
Si18 Rb1A 3.525(2) 1_655
Si18 Rb1 3.5961(13) 1_655
Si18 K1 3.5961(13) 1_655
Cu2 C4 1.943(4) .
N3 C4 1.370(5) .
N3 C6 1.391(5) .
N3 C301 1.444(5) .
C4 N4 1.367(5) .
N4 C5 1.396(5) .
N4 C401 1.451(5) .
C5 C6 1.336(5) .
C5 H5 0.9500 .
C6 H6 0.9500 .
C301 C306 1.392(6) .
C301 C302 1.392(6) .
C302 C303 1.386(6) .
C302 C307 1.511(6) .
C303 C304 1.373(6) .
C303 Rb1 3.541(4) 1_655
C303 H303 0.9500 .
C304 C305 1.381(6) .
C304 K1 3.430(4) 1_655
C304 Rb1 3.430(4) 1_655
C304 H304 0.9500 .
C305 C306 1.403(5) .
C305 H305 0.9500 .
C306 C310 1.505(6) .
C307 C309 1.498(6) .
C307 C308 1.527(6) .
C307 H307 1.0000 .
C308 H30F 0.9800 .
C308 H30G 0.9800 .
C308 H30H 0.9800 .
C309 H30I 0.9800 .
C309 H30J 0.9800 .
C309 H30K 0.9800 .
C310 C311 1.513(6) .
C310 C312 1.541(5) .
C310 H310 1.0000 .
C311 H31F 0.9800 .
C311 H31G 0.9800 .
C311 H31H 0.9800 .
C312 H31I 0.9800 .
C312 H31J 0.9800 .
C312 H31K 0.9800 .
C401 C402 1.379(6) .
C401 C406 1.408(6) .
C402 C403 1.386(6) .
C402 C407 1.505(6) .
C403 C404 1.370(6) .
C403 Rb2 3.303(4) .
C403 H403 0.9500 .
C404 C405 1.382(6) .
C404 Rb2 3.511(4) .
C404 H404 0.9500 .
C405 C406 1.370(6) .
C405 H405 0.9500 .
C406 C410 1.516(6) .
C407 C409 1.486(7) .
C407 C408 1.545(6) .
C407 H407 1.0000 .
C408 H40C 0.9800 .
C408 H40D 0.9800 .
C408 H40E 0.9800 .
C409 Rb2 3.665(5) .
C409 H40F 0.9800 .
C409 H40G 0.9800 .
C409 H40H 0.9800 .
C410 C412 1.531(6) .
C410 C411 1.532(6) .
C410 H410 1.0000 .
C411 H41C 0.9800 .
C411 H41D 0.9800 .
C411 H41E 0.9800 .
C412 H41F 0.9800 .
C412 H41G 0.9800 .
C412 H41H 0.9800 .
K4 O3 2.827(3) .
K4 O6 2.827(3) .
K4 O1 2.835(3) .
K4 O5 2.848(3) .
K4 O4 2.863(3) .
K4 O2 2.867(3) .
K4 N6 2.988(4) .
K4 N5 2.993(3) .
N5 C7 1.468(5) .
N5 C19 1.474(5) .
N5 C18 1.481(5) .
N6 C24 1.473(5) .
N6 C12 1.474(5) .
N6 C13 1.474(5) .
O1 C9 1.426(4) .
O1 C8 1.432(5) .
O2 C11 1.427(5) .
O2 C10 1.436(5) .
O3 C15 1.415(5) .
O3 C14 1.431(5) .
O4 C17 1.419(5) .
O4 C16 1.427(5) .
O5 C20 1.421(5) .
O5 C21 1.431(5) .
O6 C22 1.417(5) .
O6 C23 1.436(5) .
C7 C8 1.500(5) .
C7 H7A 0.9900 .
C7 H7B 0.9900 .
C8 H8A 0.9900 .
C8 H8B 0.9900 .
C9 C10 1.482(5) .
C9 H9A 0.9900 .
C9 H9B 0.9900 .
C10 H10A 0.9900 .
C10 H10B 0.9900 .
C11 C12 1.495(6) .
C11 H11A 0.9900 .
C11 H11B 0.9900 .
C12 H12A 0.9900 .
C12 H12B 0.9900 .
C13 C14 1.507(6) .
C13 H13A 0.9900 .
C13 H13B 0.9900 .
C14 H14A 0.9900 .
C14 H14B 0.9900 .
C15 C16 1.504(6) .
C15 H15A 0.9900 .
C15 H15B 0.9900 .
C16 H16A 0.9900 .
C16 H16B 0.9900 .
C17 C18 1.512(6) .
C17 H17A 0.9900 .
C17 H17B 0.9900 .
C18 H18A 0.9900 .
C18 H18B 0.9900 .
C19 C20 1.492(6) .
C19 H19A 0.9900 .
C19 H19B 0.9900 .
C20 H20A 0.9900 .
C20 H20B 0.9900 .
C21 C22 1.497(6) .
C21 H21A 0.9900 .
C21 H21B 0.9900 .
C22 H22A 0.9900 .
C22 H22B 0.9900 .
C23 C24 1.500(6) .
C23 H23A 0.9900 .
C23 H23B 0.9900 .
C24 H24A 0.9900 .
C24 H24B 0.9900 .
K5 O9 2.799(3) .
K5 O11 2.814(3) .
K5 O10 2.821(3) .
K5 O12 2.826(3) .
K5 O8 2.835(3) .
K5 O7 2.878(3) .
K5 N7 2.977(3) .
K5 N8 3.048(3) .
N7 C25 1.469(5) .
N7 C36 1.470(5) .
N7 C37 1.471(5) .
N8 C30 1.467(5) .
N8 C31 1.470(5) .
N8 C42 1.476(5) .
O7 C27 1.425(4) .
O7 C26 1.428(5) .
O8 C28 1.419(5) .
O8 C29 1.433(5) .
O9 C32 1.407(5) .
O9 C33 1.424(5) .
O10 C34 1.422(4) .
O10 C35 1.435(5) .
O11 C39 1.411(5) .
O11 C38 1.431(5) .
O12 C41 1.422(5) .
O12 C40 1.427(5) .
C25 C26 1.511(5) .
C25 H25A 0.9900 .
C25 H25B 0.9900 .
C26 H26A 0.9900 .
C26 H26B 0.9900 .
C27 C28 1.497(6) .
C27 H27A 0.9900 .
C27 H27B 0.9900 .
C28 H28A 0.9900 .
C28 H28B 0.9900 .
C29 C30 1.484(5) .
C29 H29A 0.9900 .
C29 H29B 0.9900 .
C30 H30A 0.9900 .
C30 H30B 0.9900 .
C31 C32 1.507(6) .
C31 H31A 0.9900 .
C31 H31B 0.9900 .
C32 H32A 0.9900 .
C32 H32B 0.9900 .
C33 C34 1.482(6) .
C33 H33A 0.9900 .
C33 H33B 0.9900 .
C34 H34A 0.9900 .
C34 H34B 0.9900 .
C35 C36 1.503(5) .
C35 H35A 0.9900 .
C35 H35B 0.9900 .
C36 H36A 0.9900 .
C36 H36B 0.9900 .
C37 C38 1.481(6) .
C37 H37A 0.9900 .
C37 H37B 0.9900 .
C38 H38A 0.9900 .
C38 H38B 0.9900 .
C39 C40 1.485(6) .
C39 H39A 0.9900 .
C39 H39B 0.9900 .
C40 H40A 0.9900 .
C40 H40B 0.9900 .
C41 C42 1.496(6) .
C41 H41A 0.9900 .
C41 H41B 0.9900 .
C42 H42A 0.9900 .
C42 H42B 0.9900 .
K6 O17 2.780(3) .
K6 O15 2.805(3) .
K6 O18 2.850(3) .
K6 O16 2.858(3) .
K6 O13 2.919(3) .
K6 O14 2.939(3) .
K6 N10 2.952(3) .
K6 N9 2.976(3) .
K6 N12 3.450(4) .
N9 C54 1.466(5) .
N9 C43 1.468(5) .
N9 C60 1.480(5) .
N10 C55 1.471(5) .
N10 C49 1.471(5) .
N10 C48 1.473(5) .
O13 C44 1.426(4) .
O13 C45 1.430(5) .
O14 C47 1.422(4) .
O14 C46 1.429(4) .
O15 C51 1.417(4) .
O15 C50 1.431(4) .
O16 C52 1.424(5) .
O16 C53 1.435(5) .
O17 C58 1.421(4) .
O17 C59 1.423(5) .
O18 C57 1.426(5) .
O18 C56 1.434(5) .
C43 C44 1.499(6) .
C43 H43A 0.9900 .
C43 H43B 0.9900 .
C44 H44A 0.9900 .
C44 H44B 0.9900 .
C45 C46 1.489(5) .
C45 H45A 0.9900 .
C45 H45B 0.9900 .
C46 H46A 0.9900 .
C46 H46B 0.9900 .
C47 C48 1.506(5) .
C47 H47A 0.9900 .
C47 H47B 0.9900 .
C48 H48A 0.9900 .
C48 H48B 0.9900 .
C49 C50 1.515(5) .
C49 H49A 0.9900 .
C49 H49B 0.9900 .
C50 H50A 0.9900 .
C50 H50B 0.9900 .
C51 C52 1.496(5) .
C51 H51A 0.9900 .
C51 H51B 0.9900 .
C52 H52A 0.9900 .
C52 H52B 0.9900 .
C53 C54 1.498(6) .
C53 H53A 0.9900 .
C53 H53B 0.9900 .
C54 H54A 0.9900 .
C54 H54B 0.9900 .
C55 C56 1.501(5) .
C55 H55A 0.9900 .
C55 H55B 0.9900 .
C56 H56A 0.9900 .
C56 H56B 0.9900 .
C57 C58 1.496(6) .
C57 H57A 0.9900 .
C57 H57B 0.9900 .
C58 H58A 0.9900 .
C58 H58B 0.9900 .
C59 C60 1.502(5) .
C59 H59A 0.9900 .
C59 H59B 0.9900 .
C60 H60A 0.9900 .
C60 H60B 0.9900 .
N11 H11C 0.8906 .
N11 H11D 0.8945 .
N11 H11E 0.8875 .
N12 H12C 0.8893 .
N12 H12D 0.8903 .
N12 H12E 0.8898 .
Rb1 Rb1A 1.007(3) .
Rb1 N13 3.014(6) .
Rb1 C104 3.286(4) 1_545
Rb1 C105 3.362(4) 1_545
Rb1 C304 3.430(4) 1_455
Rb1 Si2 3.4670(14) 1_545
Rb1 C303 3.541(4) 1_455
Rb1 Si18 3.5960(13) 1_455
Rb1 Si6 3.6189(13) 1_545
Rb1 Si9 3.6867(15) 1_545
Rb1A N13 2.014(7) .
Rb1A C105 3.485(5) 1_545
Rb1A Si18 3.525(2) 1_455
Rb1A Si6 3.617(2) 1_545
Rb1A Si2 3.694(3) 1_545
Rb1A C104 3.733(6) 1_545
Rb1A Si14 3.986(2) 1_455
Rb1A H13C 2.4410 .
Rb1A H13D 2.4355 .
Rb1A H13E 2.4976 .
N13 H13C 0.8921 .
N13 H13D 0.8909 .
N13 H13E 0.8933 .
Rb2 N14 2.973(4) .
Rb2 N15 3.259(5) .
Rb2 N16 3.581(4) .
Rb2 Rb3 4.2175(7) .
Rb2 H16E 2.9872 .
N14 H14C 0.8897 .
N14 H14D 0.8935 .
N14 H14E 0.8881 .
N15 H15C 0.8910 .
N15 H15D 0.8946 .
N15 H15E 0.8893 .
N16 H16C 0.8909 .
N16 H16D 0.8940 .
N16 H16E 0.8886 .
Rb3 N17 3.404(4) .
N17 H17C 0.8921 .
N17 H17D 0.8912 .
N17 H17E 0.8929 .
N18 H18C 0.8884 .
N18 H18D 0.8917 .
N18 H18E 0.8947 .
N19 H19C 0.8946 .
N19 H19D 0.8881 .
N19 H19E 0.8910 .
N20 H20C 0.8902 .
N20 H20D 0.8935 .
N20 H20E 0.8876 .
N21 H21C 0.8917 .
N21 H21D 0.8929 .
N21 H21E 0.8899 .
N22 H22C 0.8921 .
N22 H22D 0.8880 .
N22 H22E 0.8936 .
N23 H23C 0.8931 .
N23 H23D 0.8930 .
N23 H23E 0.8906 .
N24 H24C 0.8907 .
N24 H24D 0.8930 .
N24 H24E 0.8927 .
N25 H25C 0.8941 .
N25 H25D 0.8908 .
N25 H25E 0.8902 .
N26 H26C 0.8898 .
N26 H26D 0.8898 .
N26 H26E 0.8939 .
N27 H27C 0.8940 .
N27 H27D 0.8915 .
N27 H27E 0.8911 .
N28 H28C 0.8913 .
N28 H28D 0.8906 .
N28 H28E 0.8943 .
N29 H29C 0.8933 .
N29 H29D 0.8881 .
N29 H29E 0.8937 .
N30 H30C 0.8926 .
N30 H30D 0.8912 .
N30 H30E 0.8877 .
N31 H31C 0.8902 .
N31 H31D 0.8912 .
N31 H31E 0.8942 .
N32 H32C 0.8926 .
N32 H32D 0.8904 .
N32 H32E 0.8894 .
N33 H33C 0.8906 .
N33 H33D 0.8938 .
N33 H33E 0.8887 .
N34 H34C 0.8880 .
N34 H34D 0.8942 .
N34 H34E 0.8889 .
N35 H35C 0.8908 .
N35 H35D 0.8912 .
N35 H35E 0.8944 .
N36 H36C 0.8893 .
N36 H36D 0.8913 .
N36 H36E 0.8947 .
